data_2223661
loop_
_publ_author_name
'Matsumoto, Jun'
'Kajita, Yuji'
'Masuda, Hideki'

_publ_section_title
;{\m-Bis(1-methylimidazol-2-yl)methane-\k^2^<i>N</i>^3^:<i>N</i>^3'^}bis{[(1-methylimidazol-2-yl)methane-\k^2^<i>N</i>^3^,<i>N</i>^3'^]copper(I)}
 bis(trifluoromethanesulfonate)
;
_journal_coeditor_code BV2129
_journal_issue 11
_journal_name_full 'Acta Crystallographica Section E'
_journal_page_first m1286
_journal_page_last m1287
_journal_paper_doi 10.1107/S1600536809039622
_journal_volume 65
_journal_year 2009
_chemical_formula_iupac '[Cu2 (C9 H12 N4)3] (C F3 S O3)2'
_chemical_formula_moiety 'C27 H36 Cu2 N12 +, 2(C F3 O3 S -)'
_chemical_formula_sum 'C29 H36 Cu2 F6 N12 O6 S2'
_chemical_formula_weight 953.88
_chemical_name_systematic
;
{\m-Bis(1-methylimidazol-2-yl)methane-\k^2^<i>N</i>^3^:<i>N</i>^3'^}bis{[(1-
methylimidazol-2-yl)methane-\k^2^<i>N</i>^3^,<i>N</i>^3'^]copper(I)}
bis(trifluoromethanesulfonate)
;
_space_group_IT_number 14
_symmetry_cell_setting monoclinic
_symmetry_space_group_name_Hall '-P 2yn'
_symmetry_space_group_name_H-M 'P 1 21/n 1'
_cell_angle_alpha 90.0000
_cell_angle_beta 109.118(2)
_cell_angle_gamma 90.0000
_cell_formula_units_Z 4
_cell_length_a 22.5575(11)
_cell_length_b 7.0307(3)
_cell_length_c 25.4982(16)
_cell_measurement_reflns_used 10516
_cell_measurement_temperature 173.1
_cell_measurement_theta_max 27.5
_cell_measurement_theta_min 3.0
_cell_volume 3820.9(3)
_computing_cell_refinement 'CrystalClear (Rigaku, 2007)'
_computing_data_collection 'CrystalClear (Rigaku, 2007)'
_computing_data_reduction 'CrystalStructure (Rigaku, 2007)'
_computing_molecular_graphics 'ORTEP-3 for Windows (Farrugia, 1997)'
_computing_publication_material 'CrystalStructure (Rigaku, 2007)'
_computing_structure_refinement 'SHELXL97 (Sheldrick, 2008)'
_computing_structure_solution 'SIR2004 (Burla <i>et al.</i>, 2005)'
_diffrn_ambient_temperature 173.1
_diffrn_detector_area_resol_mean 7.31
_diffrn_measured_fraction_theta_full 0.997
_diffrn_measured_fraction_theta_max 0.997
_diffrn_measurement_device_type 'Rigaku Mercury'
_diffrn_measurement_method \w
_diffrn_radiation_type 'Mo K\a'
_diffrn_radiation_wavelength 0.71070
_diffrn_reflns_av_R_equivalents 0.039
_diffrn_reflns_limit_h_max 23
_diffrn_reflns_limit_h_min -29
_diffrn_reflns_limit_k_max 9
_diffrn_reflns_limit_k_min -9
_diffrn_reflns_limit_l_max 33
_diffrn_reflns_limit_l_min -27
_diffrn_reflns_number 29376
_diffrn_reflns_theta_full 27.49
_diffrn_reflns_theta_max 27.49
_exptl_absorpt_coefficient_mu 1.311
_exptl_absorpt_correction_type none
_exptl_crystal_colour yellow
_exptl_crystal_density_diffrn 1.658
_exptl_crystal_density_method 'not measured'
_exptl_crystal_description block
_exptl_crystal_F_000 1944.00
_exptl_crystal_size_max 0.20
_exptl_crystal_size_mid 0.15
_exptl_crystal_size_min 0.15
_refine_diff_density_max 0.58
_refine_diff_density_min -0.72
_refine_ls_extinction_method none
_refine_ls_goodness_of_fit_ref 1.141
_refine_ls_hydrogen_treatment refall
_refine_ls_number_parameters 515
_refine_ls_number_reflns 8745
_refine_ls_number_restraints 0
_refine_ls_R_factor_gt 0.0553
_refine_ls_shift/su_max 0.0010
_refine_ls_structure_factor_coef Fsqd
_refine_ls_weighting_details 'w = 1/[\s^2^(Fo^2^)+(0.0583P)^2^+1.5952P] where P=(Fo^2^+2Fc^2^)/3'
_refine_ls_weighting_scheme calc
_refine_ls_wR_factor_ref 0.1462
_reflns_number_gt 6639
_reflns_number_total 8745
_reflns_threshold_expression F^2^>2\s(F^2^)
_cod_data_source_file bv2129.cif
_cod_data_source_block I
_cod_original_sg_symbol_H-M 'P 21/n'
_cod_original_formula_sum 'C29 H36 Cu2 F6 N12 O6 S2 '
_cod_database_code 2223661
_cod_database_fobs_code 2223661

loop_
_symmetry_equiv_pos_site_id
_symmetry_equiv_pos_as_xyz
1 +X,+Y,+Z
2 1/2-X,1/2+Y,1/2-Z
3 -X,-Y,-Z
4 1/2+X,1/2-Y,1/2+Z

loop_
_atom_site_type_symbol
_atom_site_label
_atom_site_fract_x
_atom_site_fract_y
_atom_site_fract_z
_atom_site_U_iso_or_equiv
_atom_site_adp_type
_atom_site_calc_flag
_atom_site_refinement_flags
_atom_site_occupancy
_atom_site_disorder_assembly
_atom_site_disorder_group
Cu Cu(1) 0.525378(19) 0.21542(6) 0.763364(17) 0.03927(13) Uani d . 1.00 . .
Cu Cu(2) 0.52080(2) 0.61525(6) 0.716419(19) 0.04633(14) Uani d . 1.00 . .
S S(1) 0.81822(4) 0.46106(15) 0.93194(4) 0.0487(2) Uani d . 1.00 . .
S S(2) 0.34890(4) 0.48802(15) 0.89323(4) 0.0475(2) Uani d . 1.00 . .
F F(1) 0.87401(14) 0.6587(6) 1.02074(11) 0.1071(12) Uani d . 1.00 . .
F F(2) 0.8022(2) 0.8084(4) 0.96078(14) 0.1107(12) Uani d . 1.00 . .
F F(3) 0.77953(15) 0.5968(4) 1.01045(15) 0.1008(11) Uani d . 1.00 . .
F F(4) 0.38615(13) 0.1387(4) 0.91831(15) 0.0937(9) Uani d . 1.00 . .
F F(5) 0.28917(13) 0.1643(4) 0.87220(15) 0.0935(10) Uani d . 1.00 . .
F F(6) 0.32319(18) 0.2407(5) 0.95855(15) 0.1125(12) Uani d . 1.00 . .
O O(1) 0.83456(19) 0.2915(5) 0.96391(16) 0.0920(12) Uani d . 1.00 . .
O O(2) 0.86351(15) 0.5278(5) 0.90881(12) 0.0753(9) Uani d . 1.00 . .
O O(3) 0.75529(14) 0.4666(5) 0.89437(15) 0.0845(10) Uani d . 1.00 . .
O O(4) 0.40376(14) 0.5429(5) 0.93745(14) 0.0859(11) Uani d . 1.00 . .
O O(5) 0.35806(17) 0.4652(4) 0.84099(12) 0.0761(9) Uani d . 1.00 . .
O O(6) 0.29232(13) 0.5838(4) 0.89142(13) 0.0627(7) Uani d . 1.00 . .
N N(1) 0.54920(13) 0.1991(3) 0.84769(11) 0.0379(6) Uani d . 1.00 . .
N N(2) 0.61408(14) 0.2013(4) 0.93364(11) 0.0406(6) Uani d . 1.00 . .
N N(3) 0.60648(13) 0.1266(4) 0.76032(12) 0.0416(6) Uani d . 1.00 . .
N N(4) 0.70290(13) 0.0161(4) 0.78893(13) 0.0461(7) Uani d . 1.00 . .
N N(5) 0.44244(14) 0.7760(4) 0.70788(12) 0.0413(6) Uani d . 1.00 . .
N N(6) 0.36224(14) 0.8792(4) 0.73090(14) 0.0474(7) Uani d . 1.00 . .
N N(7) 0.55491(14) 0.6557(4) 0.79575(13) 0.0449(7) Uani d . 1.00 . .
N N(8) 0.55692(15) 0.7111(4) 0.88142(13) 0.0489(7) Uani d . 1.00 . .
N N(9) 0.44262(12) 0.2866(3) 0.71791(11) 0.0342(5) Uani d . 1.00 . .
N N(10) 0.36179(12) 0.3562(3) 0.64410(11) 0.0359(6) Uani d . 1.00 . .
N N(11) 0.52866(13) 0.5210(4) 0.64851(12) 0.0409(6) Uani d . 1.00 . .
N N(12) 0.52401(13) 0.3560(4) 0.57365(12) 0.0449(7) Uani d . 1.00 . .
C C(1) 0.51766(17) 0.2603(4) 0.88285(15) 0.0418(7) Uani d . 1.00 . .
C C(2) 0.55684(17) 0.2619(5) 0.93589(15) 0.0441(8) Uani d . 1.00 . .
C C(3) 0.67175(18) 0.1869(6) 0.98115(15) 0.0542(10) Uani d . 1.00 . .
C C(4) 0.60759(15) 0.1658(4) 0.87997(13) 0.0362(7) Uani d . 1.00 . .
C C(5) 0.66238(16) 0.1017(5) 0.86426(14) 0.0410(7) Uani d . 1.00 . .
C C(6) 0.65498(16) 0.0818(4) 0.80423(15) 0.0395(7) Uani d . 1.00 . .
C C(7) 0.62501(18) 0.0857(5) 0.71475(15) 0.0500(9) Uani d . 1.00 . .
C C(8) 0.68394(18) 0.0176(6) 0.73197(16) 0.0536(9) Uani d . 1.00 . .
C C(9) 0.76404(18) -0.0461(7) 0.82589(18) 0.0656(12) Uani d . 1.00 . .
C C(10) 0.39374(18) 0.8252(5) 0.66014(17) 0.0507(9) Uani d . 1.00 . .
C C(11) 0.34477(18) 0.8879(5) 0.67389(17) 0.0528(10) Uani d . 1.00 . .
C C(12) 0.3231(2) 0.9282(6) 0.7644(2) 0.0670(12) Uani d . 1.00 . .
C C(13) 0.42209(15) 0.8108(4) 0.74969(14) 0.0373(7) Uani d . 1.00 . .
C C(14) 0.45525(16) 0.7850(5) 0.81032(14) 0.0429(8) Uani d . 1.00 . .
C C(15) 0.52150(16) 0.7159(4) 0.82688(14) 0.0401(7) Uani d . 1.00 . .
C C(16) 0.61394(17) 0.6113(5) 0.83269(18) 0.0539(10) Uani d . 1.00 . .
C C(17) 0.61495(19) 0.6439(5) 0.88480(18) 0.0565(10) Uani d . 1.00 . .
C C(18) 0.5355(2) 0.7561(6) 0.92820(17) 0.0621(11) Uani d . 1.00 . .
C C(19) 0.39341(15) 0.3483(4) 0.73479(14) 0.0373(7) Uani d . 1.00 . .
C C(20) 0.34333(16) 0.3899(4) 0.68955(15) 0.0404(7) Uani d . 1.00 . .
C C(21) 0.32136(18) 0.3793(5) 0.58651(15) 0.0524(9) Uani d . 1.00 . .
C C(22) 0.42150(15) 0.2945(4) 0.66262(13) 0.0339(6) Uani d . 1.00 . .
C C(23) 0.45787(16) 0.2303(5) 0.62668(15) 0.0414(7) Uani d . 1.00 . .
C C(24) 0.50238(15) 0.3732(5) 0.61708(14) 0.0377(7) Uani d . 1.00 . .
C C(25) 0.56876(17) 0.6003(5) 0.62356(17) 0.0502(9) Uani d . 1.00 . .
C C(26) 0.56674(18) 0.4982(6) 0.57821(18) 0.0586(10) Uani d . 1.00 . .
C C(27) 0.50716(19) 0.2054(6) 0.53201(17) 0.0612(11) Uani d . 1.00 . .
C C(28) 0.8175(2) 0.6401(6) 0.98281(17) 0.0580(10) Uani d . 1.00 . .
C C(29) 0.3366(2) 0.2461(7) 0.9112(2) 0.0617(11) Uani d . 1.00 . .
H H(3A) 0.6629 0.2203 1.0152 0.065 Uiso c R 1.00 . .
H H(3B) 0.7032 0.2745 0.9761 0.065 Uiso c R 1.00 . .
H H(3C) 0.6877 0.0564 0.9841 0.065 Uiso c R 1.00 . .
H H(9A) 0.7932 -0.0578 0.8048 0.079 Uiso c R 1.00 . .
H H(9B) 0.7597 -0.1698 0.8420 0.079 Uiso c R 1.00 . .
H H(9C) 0.7803 0.0474 0.8557 0.079 Uiso c R 1.00 . .
H H(12A) 0.2814 0.9670 0.7400 0.080 Uiso c R 1.00 . .
H H(12B) 0.3424 1.0333 0.7894 0.080 Uiso c R 1.00 . .
H H(12C) 0.3190 0.8174 0.7863 0.080 Uiso c R 1.00 . .
H H(18A) 0.5687 0.7257 0.9630 0.074 Uiso c R 1.00 . .
H H(18B) 0.4980 0.6811 0.9254 0.074 Uiso c R 1.00 . .
H H(18C) 0.5254 0.8919 0.9275 0.074 Uiso c R 1.00 . .
H H(21A) 0.3013 0.5046 0.5818 0.063 Uiso c R 1.00 . .
H H(21B) 0.2891 0.2800 0.5772 0.063 Uiso c R 1.00 . .
H H(21C) 0.3466 0.3688 0.5619 0.063 Uiso c R 1.00 . .
H H(27A) 0.5262 0.2318 0.5033 0.073 Uiso c R 1.00 . .
H H(27B) 0.4614 0.2002 0.5151 0.073 Uiso c R 1.00 . .
H H(27C) 0.5226 0.0832 0.5497 0.073 Uiso c R 1.00 . .
H H(5A) 0.6759 -0.0232 0.8821 0.049 Uiso c R 1.00 . .
H H(5B) 0.6971 0.1923 0.8807 0.049 Uiso c R 1.00 . .
H H(14A) 0.4308 0.6940 0.8247 0.051 Uiso c R 1.00 . .
H H(14B) 0.4550 0.9084 0.8289 0.051 Uiso c R 1.00 . .
H H(23A) 0.4279 0.1925 0.5902 0.050 Uiso c R 1.00 . .
H H(23B) 0.4820 0.1155 0.6436 0.050 Uiso c R 1.00 . .
H H(1) 0.4747 0.2960 0.8714 0.050 Uiso c R 1.00 . .
H H(2) 0.5470 0.2973 0.9680 0.053 Uiso c R 1.00 . .
H H(7) 0.5998 0.1031 0.6771 0.060 Uiso c R 1.00 . .
H H(8) 0.7077 -0.0216 0.7093 0.064 Uiso c R 1.00 . .
H H(10) 0.3950 0.8157 0.6234 0.061 Uiso c R 1.00 . .
H H(11) 0.3056 0.9303 0.6491 0.063 Uiso c R 1.00 . .
H H(16) 0.6482 0.5650 0.8226 0.065 Uiso c R 1.00 . .
H H(17) 0.6494 0.6240 0.9178 0.068 Uiso c R 1.00 . .
H H(19) 0.3946 0.3597 0.7722 0.045 Uiso c R 1.00 . .
H H(20) 0.3034 0.4337 0.6893 0.049 Uiso c R 1.00 . .
H H(25) 0.5939 0.7100 0.6364 0.060 Uiso c R 1.00 . .
H H(26) 0.5904 0.5207 0.5541 0.070 Uiso c R 1.00 . .

loop_
_atom_site_aniso_label
_atom_site_aniso_U_11
_atom_site_aniso_U_22
_atom_site_aniso_U_33
_atom_site_aniso_U_12
_atom_site_aniso_U_13
_atom_site_aniso_U_23
Cu(1) 0.0346(2) 0.0410(2) 0.0372(2) -0.00196(17) 0.00483(17) 0.00048(18)
Cu(2) 0.0499(2) 0.0403(2) 0.0498(2) -0.00973(19) 0.0176(2) -0.0088(2)
S(1) 0.0388(4) 0.0551(5) 0.0516(5) 0.0004(4) 0.0142(4) 0.0076(4)
S(2) 0.0425(5) 0.0587(5) 0.0429(5) -0.0080(4) 0.0163(4) -0.0085(4)
F(1) 0.0700(18) 0.202(3) 0.0457(15) -0.017(2) 0.0142(13) -0.0382(19)
F(2) 0.188(3) 0.0547(17) 0.085(2) 0.000(2) 0.039(2) -0.0057(16)
F(3) 0.103(2) 0.100(2) 0.140(2) -0.0088(18) 0.095(2) -0.017(2)
F(4) 0.0673(18) 0.079(2) 0.135(2) 0.0213(15) 0.0337(18) 0.0262(19)
F(5) 0.0582(16) 0.0613(16) 0.148(2) -0.0143(13) 0.0164(17) -0.0128(18)
F(6) 0.129(2) 0.132(3) 0.104(2) 0.016(2) 0.076(2) 0.050(2)
O(1) 0.127(3) 0.072(2) 0.095(2) 0.047(2) 0.061(2) 0.038(2)
O(2) 0.077(2) 0.111(2) 0.0459(16) -0.0351(19) 0.0308(14) -0.0173(17)
O(3) 0.0433(16) 0.079(2) 0.109(2) -0.0067(15) -0.0063(16) -0.019(2)
O(4) 0.0546(19) 0.105(2) 0.084(2) -0.0264(18) 0.0035(16) -0.033(2)
O(5) 0.107(2) 0.084(2) 0.0552(17) 0.0041(19) 0.0506(18) 0.0037(16)
O(6) 0.0498(16) 0.0592(17) 0.078(2) -0.0022(13) 0.0193(14) -0.0176(15)
N(1) 0.0391(15) 0.0367(14) 0.0355(14) -0.0044(11) 0.0091(12) -0.0003(12)
N(2) 0.0475(16) 0.0373(15) 0.0316(14) -0.0037(12) 0.0055(12) 0.0020(12)
N(3) 0.0387(15) 0.0454(16) 0.0394(15) 0.0008(12) 0.0109(12) 0.0008(13)
N(4) 0.0367(15) 0.0469(17) 0.0494(17) 0.0066(13) 0.0071(13) 0.0001(14)
N(5) 0.0436(16) 0.0340(14) 0.0393(16) -0.0042(12) 0.0039(12) -0.0025(12)
N(6) 0.0399(16) 0.0362(15) 0.063(2) -0.0016(12) 0.0133(14) 0.0012(14)
N(7) 0.0379(15) 0.0330(14) 0.0543(18) -0.0078(12) 0.0023(13) -0.0037(13)
N(8) 0.0566(19) 0.0388(16) 0.0391(16) -0.0131(14) -0.0010(14) 0.0003(13)
N(9) 0.0340(13) 0.0348(14) 0.0314(13) -0.0053(11) 0.0075(11) -0.0033(11)
N(10) 0.0323(13) 0.0367(14) 0.0350(14) -0.0013(11) 0.0057(11) -0.0002(11)
N(11) 0.0336(14) 0.0384(15) 0.0484(16) -0.0036(11) 0.0104(12) 0.0030(13)
N(12) 0.0333(14) 0.0611(19) 0.0413(16) 0.0005(13) 0.0135(12) -0.0041(14)
C(1) 0.0435(19) 0.0390(18) 0.0415(19) -0.0008(14) 0.0119(15) -0.0008(15)
C(2) 0.053(2) 0.0401(18) 0.0392(19) -0.0049(15) 0.0150(16) 0.0008(15)
C(3) 0.054(2) 0.063(2) 0.0341(19) -0.0035(19) -0.0005(16) 0.0042(18)
C(4) 0.0431(18) 0.0308(15) 0.0318(16) -0.0065(13) 0.0082(13) 0.0010(13)
C(5) 0.0374(17) 0.0411(18) 0.0385(18) -0.0034(14) 0.0045(14) 0.0005(15)
C(6) 0.0364(17) 0.0347(16) 0.0433(18) -0.0033(13) 0.0074(14) -0.0026(14)
C(7) 0.047(2) 0.063(2) 0.0380(19) 0.0073(18) 0.0116(16) 0.0002(17)
C(8) 0.048(2) 0.066(2) 0.048(2) 0.0044(19) 0.0182(17) -0.0013(19)
C(9) 0.042(2) 0.085(3) 0.063(2) 0.019(2) 0.0084(19) 0.000(2)
C(10) 0.053(2) 0.0403(19) 0.046(2) -0.0089(16) -0.0012(17) 0.0015(16)
C(11) 0.044(2) 0.0393(19) 0.058(2) -0.0037(16) -0.0056(17) 0.0087(18)
C(12) 0.052(2) 0.056(2) 0.100(3) 0.0067(19) 0.035(2) 0.013(2)
C(13) 0.0368(17) 0.0288(15) 0.0432(18) -0.0054(12) 0.0091(14) 0.0008(14)
C(14) 0.0447(19) 0.0423(19) 0.0395(18) -0.0092(15) 0.0109(15) -0.0065(15)
C(15) 0.0422(18) 0.0312(16) 0.0391(18) -0.0103(13) 0.0027(14) -0.0001(14)
C(16) 0.0362(19) 0.0389(19) 0.072(2) -0.0077(15) -0.0022(18) 0.0017(19)
C(17) 0.049(2) 0.043(2) 0.056(2) -0.0084(17) -0.0129(18) 0.0064(18)
C(18) 0.081(3) 0.055(2) 0.040(2) -0.018(2) 0.006(2) -0.0049(18)
C(19) 0.0357(17) 0.0369(17) 0.0399(17) -0.0049(13) 0.0130(14) -0.0053(14)
C(20) 0.0369(17) 0.0372(18) 0.048(2) -0.0017(14) 0.0150(15) -0.0017(15)
C(21) 0.049(2) 0.057(2) 0.042(2) -0.0015(18) 0.0023(16) 0.0024(18)
C(22) 0.0351(16) 0.0311(15) 0.0331(16) -0.0044(12) 0.0078(13) -0.0045(13)
C(23) 0.0411(18) 0.0405(18) 0.0440(19) -0.0058(14) 0.0159(15) -0.0092(15)
C(24) 0.0314(16) 0.0441(19) 0.0356(17) 0.0008(13) 0.0083(13) -0.0019(14)
C(25) 0.0355(18) 0.054(2) 0.064(2) -0.0065(16) 0.0199(17) -0.0021(19)
C(26) 0.042(2) 0.080(3) 0.061(2) -0.007(2) 0.0266(19) 0.000(2)
C(27) 0.047(2) 0.089(3) 0.051(2) -0.002(2) 0.0214(18) -0.022(2)
C(28) 0.059(2) 0.068(2) 0.048(2) -0.003(2) 0.0191(19) 0.001(2)
C(29) 0.048(2) 0.071(2) 0.066(2) 0.001(2) 0.018(2) 0.009(2)

loop_
_atom_type_symbol
_atom_type_description
_atom_type_scat_dispersion_real
_atom_type_scat_dispersion_imag
_atom_type_scat_source
C C 0.003 0.002
;
International Tables for Crystallography
(1992, Vol. C, Tables 4.2.6.8 and 6.1.1.4)
;
H H 0.000 0.000
;
International Tables for Crystallography
(1992, Vol. C, Table 6.1.1.4)
;
Cu Cu 0.320 1.265
;
International Tables for Crystallography
(1992, Vol. C, Tables 4.2.6.8 and 6.1.1.4)
;
F F 0.017 0.010
;
International Tables for Crystallography
(1992, Vol. C, Tables 4.2.6.8 and 6.1.1.4)
;
N N 0.006 0.003
;
International Tables for Crystallography
(1992, Vol. C, Tables 4.2.6.8 and 6.1.1.4)
;
O O 0.011 0.006
;
International Tables for Crystallography
(1992, Vol. C, Tables 4.2.6.8 and 6.1.1.4)
;
S S 0.125 0.123
;
International Tables for Crystallography
(1992, Vol. C, Tables 4.2.6.8 and 6.1.1.4)
;

loop_
_geom_angle_atom_site_label_1
_geom_angle_atom_site_label_2
_geom_angle_atom_site_label_3
_geom_angle_site_symmetry_1
_geom_angle_site_symmetry_2
_geom_angle_site_symmetry_3
_geom_angle
_geom_angle_publ_flag
N(1) Cu(1) N(3) . . . 95.56(12) yes
N(1) Cu(1) N(9) . . . 121.37(12) yes
N(3) Cu(1) N(9) . . . 142.95(12) yes
N(5) Cu(2) N(7) . . . 93.66(12) yes
N(5) Cu(2) N(11) . . . 115.27(11) yes
N(7) Cu(2) N(11) . . . 150.78(12) yes
O(1) S(1) O(2) . . . 115.4(2) no
O(1) S(1) O(3) . . . 114.9(2) no
O(1) S(1) C(28) . . . 103.5(2) no
O(2) S(1) O(3) . . . 113.9(2) no
O(2) S(1) C(28) . . . 104.2(2) no
O(3) S(1) C(28) . . . 102.8(2) no
O(4) S(2) O(5) . . . 114.6(2) no
O(4) S(2) O(6) . . . 115.6(2) no
O(4) S(2) C(29) . . . 102.7(2) no
O(5) S(2) O(6) . . . 115.13(19) no
O(5) S(2) C(29) . . . 102.3(2) no
O(6) S(2) C(29) . . . 103.9(2) no
Cu(1) N(1) C(1) . . . 130.7(2) no
Cu(1) N(1) C(4) . . . 121.9(2) no
C(1) N(1) C(4) . . . 105.7(2) no
C(2) N(2) C(3) . . . 125.3(3) no
C(2) N(2) C(4) . . . 107.9(2) no
C(3) N(2) C(4) . . . 126.7(3) no
Cu(1) N(3) C(6) . . . 124.5(2) no
Cu(1) N(3) C(7) . . . 129.8(2) no
C(6) N(3) C(7) . . . 105.5(3) no
C(6) N(4) C(8) . . . 107.6(2) no
C(6) N(4) C(9) . . . 126.5(3) no
C(8) N(4) C(9) . . . 125.9(3) no
Cu(2) N(5) C(10) . . . 129.6(2) no
Cu(2) N(5) C(13) . . . 122.3(2) no
C(10) N(5) C(13) . . . 106.2(3) no
C(11) N(6) C(12) . . . 126.1(3) no
C(11) N(6) C(13) . . . 107.1(3) no
C(12) N(6) C(13) . . . 126.7(3) no
Cu(2) N(7) C(15) . . . 124.2(2) no
Cu(2) N(7) C(16) . . . 129.7(3) no
C(15) N(7) C(16) . . . 105.7(3) no
C(15) N(8) C(17) . . . 107.6(3) no
C(15) N(8) C(18) . . . 126.1(3) no
C(17) N(8) C(18) . . . 126.1(3) no
Cu(1) N(9) C(19) . . . 128.0(2) no
Cu(1) N(9) C(22) . . . 126.2(2) no
C(19) N(9) C(22) . . . 105.7(2) no
C(20) N(10) C(21) . . . 124.5(2) no
C(20) N(10) C(22) . . . 107.7(2) no
C(21) N(10) C(22) . . . 127.7(3) no
Cu(2) N(11) C(24) . . . 131.4(2) no
Cu(2) N(11) C(25) . . . 123.0(2) no
C(24) N(11) C(25) . . . 105.5(3) no
C(24) N(12) C(26) . . . 107.3(3) no
C(24) N(12) C(27) . . . 125.6(3) no
C(26) N(12) C(27) . . . 126.9(3) no
N(1) C(1) C(2) . . . 110.2(3) no
N(2) C(2) C(1) . . . 105.7(3) no
N(1) C(4) N(2) . . . 110.6(3) no
N(1) C(4) C(5) . . . 129.1(3) no
N(2) C(4) C(5) . . . 120.3(2) no
C(4) C(5) C(6) . . . 118.8(2) no
N(3) C(6) N(4) . . . 110.9(3) no
N(3) C(6) C(5) . . . 129.1(3) no
N(4) C(6) C(5) . . . 120.0(2) no
N(3) C(7) C(8) . . . 109.7(3) no
N(4) C(8) C(7) . . . 106.3(3) no
N(5) C(10) C(11) . . . 109.6(3) no
N(6) C(11) C(10) . . . 106.6(3) no
N(5) C(13) N(6) . . . 110.4(2) no
N(5) C(13) C(14) . . . 128.9(3) no
N(6) C(13) C(14) . . . 120.6(3) no
C(13) C(14) C(15) . . . 116.6(3) no
N(7) C(15) N(8) . . . 110.2(3) no
N(7) C(15) C(14) . . . 130.1(2) no
N(8) C(15) C(14) . . . 119.7(3) no
N(7) C(16) C(17) . . . 109.5(3) no
N(8) C(17) C(16) . . . 106.9(3) no
N(9) C(19) C(20) . . . 109.4(3) no
N(10) C(20) C(19) . . . 106.4(3) no
N(9) C(22) N(10) . . . 110.8(3) no
N(9) C(22) C(23) . . . 124.1(2) no
N(10) C(22) C(23) . . . 125.0(2) no
C(22) C(23) C(24) . . . 115.6(2) no
N(11) C(24) N(12) . . . 110.8(3) no
N(11) C(24) C(23) . . . 128.2(3) no
N(12) C(24) C(23) . . . 121.0(3) no
N(11) C(25) C(26) . . . 109.7(3) no
N(12) C(26) C(25) . . . 106.7(4) no
S(1) C(28) F(1) . . . 110.9(3) no
S(1) C(28) F(2) . . . 112.6(3) no
S(1) C(28) F(3) . . . 112.6(3) no
F(1) C(28) F(2) . . . 106.2(3) no
F(1) C(28) F(3) . . . 105.7(3) no
F(2) C(28) F(3) . . . 108.3(4) no
S(2) C(29) F(4) . . . 112.4(3) no
S(2) C(29) F(5) . . . 111.7(3) no
S(2) C(29) F(6) . . . 110.8(3) no
F(4) C(29) F(5) . . . 107.1(3) no
F(4) C(29) F(6) . . . 107.1(3) no
F(5) C(29) F(6) . . . 107.4(4) no
N(1) C(1) H(1) . . . 124.9 no
C(2) C(1) H(1) . . . 124.9 no
N(2) C(2) H(2) . . . 127.2 no
C(1) C(2) H(2) . . . 127.2 no
N(2) C(3) H(3A) . . . 109.5 no
N(2) C(3) H(3B) . . . 109.5 no
N(2) C(3) H(3C) . . . 109.5 no
H(3A) C(3) H(3B) . . . 109.5 no
H(3A) C(3) H(3C) . . . 109.5 no
H(3B) C(3) H(3C) . . . 109.5 no
C(4) C(5) H(5A) . . . 107.6 no
C(4) C(5) H(5B) . . . 107.6 no
C(6) C(5) H(5A) . . . 107.6 no
C(6) C(5) H(5B) . . . 107.6 no
H(5A) C(5) H(5B) . . . 107.1 no
N(3) C(7) H(7) . . . 125.1 no
C(8) C(7) H(7) . . . 125.1 no
N(4) C(8) H(8) . . . 126.9 no
C(7) C(8) H(8) . . . 126.8 no
N(4) C(9) H(9A) . . . 109.5 no
N(4) C(9) H(9B) . . . 109.5 no
N(4) C(9) H(9C) . . . 109.5 no
H(9A) C(9) H(9B) . . . 109.5 no
H(9A) C(9) H(9C) . . . 109.5 no
H(9B) C(9) H(9C) . . . 109.5 no
N(5) C(10) H(10) . . . 125.2 no
C(11) C(10) H(10) . . . 125.2 no
N(6) C(11) H(11) . . . 126.7 no
C(10) C(11) H(11) . . . 126.7 no
N(6) C(12) H(12A) . . . 109.5 no
N(6) C(12) H(12B) . . . 109.5 no
N(6) C(12) H(12C) . . . 109.5 no
H(12A) C(12) H(12B) . . . 109.5 no
H(12A) C(12) H(12C) . . . 109.5 no
H(12B) C(12) H(12C) . . . 109.5 no
C(13) C(14) H(14A) . . . 108.1 no
C(13) C(14) H(14B) . . . 108.1 no
C(15) C(14) H(14A) . . . 108.1 no
C(15) C(14) H(14B) . . . 108.2 no
H(14A) C(14) H(14B) . . . 107.3 no
N(7) C(16) H(16) . . . 125.2 no
C(17) C(16) H(16) . . . 125.2 no
N(8) C(17) H(17) . . . 126.5 no
C(16) C(17) H(17) . . . 126.5 no
N(8) C(18) H(18A) . . . 109.5 no
N(8) C(18) H(18B) . . . 109.5 no
N(8) C(18) H(18C) . . . 109.5 no
H(18A) C(18) H(18B) . . . 109.5 no
H(18A) C(18) H(18C) . . . 109.5 no
H(18B) C(18) H(18C) . . . 109.5 no
N(9) C(19) H(19) . . . 125.3 no
C(20) C(19) H(19) . . . 125.3 no
N(10) C(20) H(20) . . . 126.8 no
C(19) C(20) H(20) . . . 126.8 no
N(10) C(21) H(21A) . . . 109.5 no
N(10) C(21) H(21B) . . . 109.5 no
N(10) C(21) H(21C) . . . 109.5 no
H(21A) C(21) H(21B) . . . 109.5 no
H(21A) C(21) H(21C) . . . 109.5 no
H(21B) C(21) H(21C) . . . 109.5 no
C(22) C(23) H(23A) . . . 108.4 no
C(22) C(23) H(23B) . . . 108.4 no
C(24) C(23) H(23A) . . . 108.4 no
C(24) C(23) H(23B) . . . 108.4 no
H(23A) C(23) H(23B) . . . 107.4 no
N(11) C(25) H(25) . . . 125.2 no
C(26) C(25) H(25) . . . 125.2 no
N(12) C(26) H(26) . . . 126.7 no
C(25) C(26) H(26) . . . 126.7 no
N(12) C(27) H(27A) . . . 109.5 no
N(12) C(27) H(27B) . . . 109.5 no
N(12) C(27) H(27C) . . . 109.5 no
H(27A) C(27) H(27B) . . . 109.5 no
H(27A) C(27) H(27C) . . . 109.5 no
H(27B) C(27) H(27C) . . . 109.5 no

loop_
_geom_bond_atom_site_label_1
_geom_bond_atom_site_label_2
_geom_bond_site_symmetry_1
_geom_bond_site_symmetry_2
_geom_bond_distance
_geom_bond_publ_flag
Cu(1) N(1) . . 2.042(2) yes
Cu(1) N(3) . . 1.958(3) yes
Cu(1) N(9) . . 1.914(2) yes
Cu(2) N(5) . . 2.049(3) yes
Cu(2) N(7) . . 1.935(3) yes
Cu(2) N(11) . . 1.916(3) yes
S(1) O(1) . . 1.423(3) no
S(1) O(2) . . 1.416(3) no
S(1) O(3) . . 1.430(2) no
S(1) C(28) . . 1.811(4) no
S(2) O(4) . . 1.427(2) no
S(2) O(5) . . 1.422(3) no
S(2) O(6) . . 1.430(3) no
S(2) C(29) . . 1.807(5) no
F(1) C(28) . . 1.331(4) no
F(2) C(28) . . 1.307(5) no
F(3) C(28) . . 1.310(6) no
F(4) C(29) . . 1.312(5) no
F(5) C(29) . . 1.329(4) no
F(6) C(29) . . 1.337(6) no
N(1) C(1) . . 1.383(5) no
N(1) C(4) . . 1.326(3) no
N(2) C(2) . . 1.378(5) no
N(2) C(3) . . 1.462(4) no
N(2) C(4) . . 1.351(4) no
N(3) C(6) . . 1.322(3) no
N(3) C(7) . . 1.388(5) no
N(4) C(6) . . 1.346(5) no
N(4) C(8) . . 1.373(5) no
N(4) C(9) . . 1.459(4) no
N(5) C(10) . . 1.390(4) no
N(5) C(13) . . 1.314(5) no
N(6) C(11) . . 1.377(5) no
N(6) C(12) . . 1.458(6) no
N(6) C(13) . . 1.364(4) no
N(7) C(15) . . 1.330(5) no
N(7) C(16) . . 1.392(4) no
N(8) C(15) . . 1.359(4) no
N(8) C(17) . . 1.368(5) no
N(8) C(18) . . 1.461(6) no
N(9) C(19) . . 1.385(4) no
N(9) C(22) . . 1.333(4) no
N(10) C(20) . . 1.374(5) no
N(10) C(21) . . 1.462(4) no
N(10) C(22) . . 1.345(4) no
N(11) C(24) . . 1.327(4) no
N(11) C(25) . . 1.382(5) no
N(12) C(24) . . 1.354(5) no
N(12) C(26) . . 1.367(5) no
N(12) C(27) . . 1.459(5) no
C(1) C(2) . . 1.352(4) no
C(4) C(5) . . 1.488(5) no
C(5) C(6) . . 1.491(5) no
C(7) C(8) . . 1.344(5) no
C(10) C(11) . . 1.338(6) no
C(13) C(14) . . 1.492(4) no
C(14) C(15) . . 1.495(4) no
C(16) C(17) . . 1.341(6) no
C(19) C(20) . . 1.356(4) no
C(22) C(23) . . 1.486(5) no
C(23) C(24) . . 1.496(5) no
C(25) C(26) . . 1.349(6) no
C(1) H(1) . . 0.950 no
C(2) H(2) . . 0.950 no
C(3) H(3A) . . 0.980 no
C(3) H(3B) . . 0.980 no
C(3) H(3C) . . 0.980 no
C(5) H(5A) . . 0.990 no
C(5) H(5B) . . 0.990 no
C(7) H(7) . . 0.950 no
C(8) H(8) . . 0.950 no
C(9) H(9A) . . 0.980 no
C(9) H(9B) . . 0.980 no
C(9) H(9C) . . 0.980 no
C(10) H(10) . . 0.950 no
C(11) H(11) . . 0.950 no
C(12) H(12A) . . 0.980 no
C(12) H(12B) . . 0.980 no
C(12) H(12C) . . 0.980 no
C(14) H(14A) . . 0.990 no
C(14) H(14B) . . 0.990 no
C(16) H(16) . . 0.950 no
C(17) H(17) . . 0.950 no
C(18) H(18A) . . 0.980 no
C(18) H(18B) . . 0.980 no
C(18) H(18C) . . 0.980 no
C(19) H(19) . . 0.950 no
C(20) H(20) . . 0.950 no
C(21) H(21A) . . 0.980 no
C(21) H(21B) . . 0.980 no
C(21) H(21C) . . 0.980 no
C(23) H(23A) . . 0.990 no
C(23) H(23B) . . 0.990 no
C(25) H(25) . . 0.950 no
C(26) H(26) . . 0.950 no
C(27) H(27A) . . 0.980 no
C(27) H(27B) . . 0.980 no
C(27) H(27C) . . 0.980 no

loop_
_geom_contact_atom_site_label_1
_geom_contact_atom_site_label_2
_geom_contact_distance
_geom_contact_site_symmetry_1
_geom_contact_site_symmetry_2
_geom_contact_publ_flag
Cu(1) Cu(2) 3.0438(6) . . ?
Cu(1) N(7) 3.217(2) . . ?
Cu(1) C(1) 3.124(4) . . ?
Cu(1) C(4) 2.965(2) . . ?
Cu(1) C(5) 3.406(3) . . ?
Cu(1) C(6) 2.919(3) . . ?
Cu(1) C(7) 3.040(4) . . ?
Cu(1) C(16) 3.542(3) . . ?
Cu(1) C(19) 2.974(3) . . ?
Cu(1) C(22) 2.908(2) . . ?
Cu(1) C(23) 3.317(3) . . ?
Cu(2) Cu(1) 3.0438(6) . . ?
Cu(2) N(9) 2.914(2) . . ?
Cu(2) C(10) 3.124(3) . . ?
Cu(2) C(13) 2.967(3) . . ?
Cu(2) C(14) 3.415(4) . . ?
Cu(2) C(15) 2.899(3) . . ?
Cu(2) C(16) 3.021(3) . . ?
Cu(2) C(19) 3.589(3) . . ?
Cu(2) C(22) 3.158(3) . . ?
Cu(2) C(23) 3.528(3) . . ?
Cu(2) C(24) 2.966(3) . . ?
Cu(2) C(25) 2.910(4) . . ?
S(1) F(1) 2.603(3) . . ?
S(1) F(2) 2.610(3) . . ?
S(1) F(3) 2.612(4) . . ?
S(2) F(4) 2.606(3) . . ?
S(2) F(5) 2.610(2) . . ?
S(2) F(6) 2.601(4) . . ?
F(1) S(1) 2.603(3) . . ?
F(1) F(2) 2.109(4) . . ?
F(1) F(3) 2.106(4) . . ?
F(1) O(1) 2.952(5) . . ?
F(1) O(2) 2.934(4) . . ?
F(1) C(10) 3.436(5) . 4_565 ?
F(1) C(27) 3.386(5) . 2_656 ?
F(2) S(1) 2.610(3) . . ?
F(2) F(1) 2.109(4) . . ?
F(2) F(3) 2.122(5) . . ?
F(2) O(1) 3.469(4) . 1_565 ?
F(2) O(2) 2.960(5) . . ?
F(2) O(3) 2.931(4) . . ?
F(2) C(9) 3.417(5) . 1_565 ?
F(3) S(1) 2.612(4) . . ?
F(3) F(1) 2.106(4) . . ?
F(3) F(2) 2.122(5) . . ?
F(3) F(6) 2.915(5) . 3_667 ?
F(3) O(1) 2.919(5) . . ?
F(3) O(3) 2.973(5) . . ?
F(4) S(2) 2.606(3) . . ?
F(4) F(5) 2.125(3) . . ?
F(4) F(6) 2.130(5) . . ?
F(4) O(4) 2.888(5) . . ?
F(4) O(5) 2.956(4) . . ?
F(4) C(1) 3.479(5) . . ?
F(5) S(2) 2.610(2) . . ?
F(5) F(4) 2.125(3) . . ?
F(5) F(6) 2.149(5) . . ?
F(5) O(5) 2.887(4) . . ?
F(5) O(6) 2.987(4) . . ?
F(5) C(11) 3.264(4) . 2_546 ?
F(5) C(12) 3.502(6) . 1_545 ?
F(5) C(20) 3.471(4) . 2_546 ?
F(6) S(2) 2.601(4) . . ?
F(6) F(3) 2.915(5) . 3_667 ?
F(6) F(4) 2.130(5) . . ?
F(6) F(5) 2.149(5) . . ?
F(6) O(4) 2.958(5) . . ?
F(6) O(6) 2.907(4) . . ?
F(6) C(3) 3.362(5) . 3_657 ?
F(6) C(18) 3.532(5) . 3_667 ?
O(1) F(1) 2.952(5) . . ?
O(1) F(2) 3.469(4) . 1_545 ?
O(1) F(3) 2.919(5) . . ?
O(1) O(2) 2.400(5) . . ?
O(1) O(3) 2.404(4) . . ?
O(1) C(21) 3.452(5) . 4_555 ?
O(1) C(26) 3.454(6) . 2_646 ?
O(1) C(28) 2.551(6) . . ?
O(2) F(1) 2.934(4) . . ?
O(2) F(2) 2.960(5) . . ?
O(2) O(1) 2.400(5) . . ?
O(2) O(3) 2.386(4) . . ?
O(2) N(12) 3.350(4) . 2_656 ?
O(2) C(7) 3.270(5) . 2_656 ?
O(2) C(8) 3.394(4) . 2_656 ?
O(2) C(25) 3.588(5) . 2_646 ?
O(2) C(27) 3.077(5) . 2_656 ?
O(2) C(28) 2.558(6) . . ?
O(3) F(2) 2.931(4) . . ?
O(3) F(3) 2.973(5) . . ?
O(3) O(1) 2.404(4) . . ?
O(3) O(2) 2.386(4) . . ?
O(3) C(5) 3.242(4) . . ?
O(3) C(16) 3.223(4) . . ?
O(3) C(17) 3.336(5) . . ?
O(3) C(28) 2.543(5) . . ?
O(4) F(4) 2.888(5) . . ?
O(4) F(6) 2.958(5) . . ?
O(4) O(5) 2.398(4) . . ?
O(4) O(6) 2.418(3) . . ?
O(4) C(2) 3.350(5) . 3_667 ?
O(4) C(18) 3.405(6) . . ?
O(4) C(29) 2.537(5) . . ?
O(5) F(4) 2.956(4) . . ?
O(5) F(5) 2.887(4) . . ?
O(5) O(4) 2.398(4) . . ?
O(5) O(6) 2.408(5) . . ?
O(5) C(14) 3.405(5) . . ?
O(5) C(19) 3.172(5) . . ?
O(5) C(29) 2.527(6) . . ?
O(6) F(5) 2.987(4) . . ?
O(6) F(6) 2.907(4) . . ?
O(6) O(4) 2.418(3) . . ?
O(6) O(5) 2.408(5) . . ?
O(6) C(3) 3.477(5) . 3_667 ?
O(6) C(11) 3.295(4) . 2_546 ?
O(6) C(21) 3.486(5) . 2_556 ?
O(6) C(29) 2.561(5) . . ?
N(1) N(2) 2.201(3) . . ?
N(1) N(3) 2.963(4) . . ?
N(1) N(7) 3.491(4) . . ?
N(1) N(8) 3.528(4) . 1_545 ?
N(1) N(9) 3.449(3) . . ?
N(1) C(2) 2.242(4) . . ?
N(1) C(5) 2.542(4) . . ?
N(1) C(6) 3.055(5) . . ?
N(1) C(14) 3.543(4) . 1_545 ?
N(1) C(15) 3.464(4) . 1_545 ?
N(1) C(16) 3.323(4) . . ?
N(1) C(17) 3.457(4) . . ?
N(2) N(1) 2.201(3) . . ?
N(2) C(1) 2.176(4) . . ?
N(2) C(5) 2.464(5) . . ?
N(2) C(17) 3.354(4) . . ?
N(2) C(18) 3.577(5) . 1_545 ?
N(3) N(1) 2.963(4) . . ?
N(3) N(4) 2.197(3) . . ?
N(3) C(4) 3.055(4) . . ?
N(3) C(5) 2.541(4) . . ?
N(3) C(8) 2.234(5) . . ?
N(4) N(3) 2.197(3) . . ?
N(4) C(5) 2.457(5) . . ?
N(4) C(7) 2.174(4) . . ?
N(5) N(6) 2.200(4) . . ?
N(5) N(7) 2.907(3) . . ?
N(5) N(9) 3.450(3) . . ?
N(5) N(9) 3.599(3) . 1_565 ?
N(5) N(10) 3.568(3) . . ?
N(5) N(11) 3.350(4) . . ?
N(5) C(11) 2.230(4) . . ?
N(5) C(14) 2.533(4) . . ?
N(5) C(15) 3.004(4) . . ?
N(5) C(19) 3.352(4) . . ?
N(5) C(20) 3.450(4) . . ?
N(5) C(22) 3.558(4) . . ?
N(6) N(5) 2.200(4) . . ?
N(6) N(9) 3.464(4) . 1_565 ?
N(6) C(10) 2.178(6) . . ?
N(6) C(14) 2.482(4) . . ?
N(6) C(19) 3.367(4) . 1_565 ?
N(6) C(20) 3.582(4) . . ?
N(7) Cu(1) 3.217(2) . . ?
N(7) N(1) 3.491(4) . . ?
N(7) N(5) 2.907(3) . . ?
N(7) N(8) 2.205(4) . . ?
N(7) C(13) 3.040(4) . . ?
N(7) C(14) 2.562(5) . . ?
N(7) C(17) 2.232(4) . . ?
N(8) N(1) 3.528(4) . 1_565 ?
N(8) N(7) 2.205(4) . . ?
N(8) C(1) 3.294(4) . . ?
N(8) C(2) 3.450(4) . . ?
N(8) C(4) 3.400(4) . 1_565 ?
N(8) C(14) 2.468(4) . . ?
N(8) C(16) 2.176(6) . . ?
N(9) Cu(2) 2.914(2) . . ?
N(9) N(1) 3.449(3) . . ?
N(9) N(5) 3.599(3) . 1_545 ?
N(9) N(5) 3.450(3) . . ?
N(9) N(6) 3.464(4) . 1_545 ?
N(9) N(10) 2.204(3) . . ?
N(9) N(11) 3.444(4) . . ?
N(9) C(10) 3.584(4) . 1_545 ?
N(9) C(11) 3.517(4) . 1_545 ?
N(9) C(13) 3.508(4) . 1_545 ?
N(9) C(20) 2.237(4) . . ?
N(9) C(23) 2.492(5) . . ?
N(9) C(24) 3.327(5) . . ?
N(10) N(5) 3.568(3) . . ?
N(10) N(9) 2.204(3) . . ?
N(10) C(10) 3.372(4) . . ?
N(10) C(11) 3.428(4) . 1_545 ?
N(10) C(19) 2.186(4) . . ?
N(10) C(23) 2.512(4) . . ?
N(10) C(24) 3.461(4) . . ?
N(11) N(5) 3.350(4) . . ?
N(11) N(9) 3.444(4) . . ?
N(11) N(12) 2.206(4) . . ?
N(11) C(22) 3.013(4) . . ?
N(11) C(23) 2.540(4) . . ?
N(11) C(26) 2.233(6) . . ?
N(12) O(2) 3.350(4) . 2_646 ?
N(12) N(11) 2.206(4) . . ?
N(12) C(23) 2.481(5) . . ?
N(12) C(25) 2.179(4) . . ?
C(1) Cu(1) 3.124(4) . . ?
C(1) F(4) 3.479(5) . . ?
C(1) N(2) 2.176(4) . . ?
C(1) N(8) 3.294(4) . . ?
C(1) C(3) 3.595(4) . . ?
C(1) C(4) 2.159(5) . . ?
C(1) C(15) 3.519(4) . . ?
C(1) C(17) 3.467(5) . . ?
C(2) O(4) 3.350(5) . 3_667 ?
C(2) N(1) 2.242(4) . . ?
C(2) N(8) 3.450(4) . . ?
C(2) C(3) 2.524(5) . . ?
C(2) C(4) 2.207(5) . . ?
C(2) C(17) 3.427(5) . . ?
C(2) C(18) 3.585(5) . 1_545 ?
C(2) C(18) 3.505(5) . . ?
C(3) F(6) 3.362(5) . 3_657 ?
C(3) O(6) 3.477(5) . 3_667 ?
C(3) C(1) 3.595(4) . . ?
C(3) C(2) 2.524(5) . . ?
C(3) C(4) 2.515(4) . . ?
C(3) C(5) 2.979(5) . . ?
C(3) C(21) 3.590(4) . 4_555 ?
C(4) Cu(1) 2.965(2) . . ?
C(4) N(3) 3.055(4) . . ?
C(4) N(8) 3.400(4) . 1_545 ?
C(4) C(1) 2.159(5) . . ?
C(4) C(2) 2.207(5) . . ?
C(4) C(3) 2.515(4) . . ?
C(4) C(6) 2.564(5) . . ?
C(4) C(16) 3.376(5) . . ?
C(4) C(17) 3.365(4) . . ?
C(5) Cu(1) 3.406(3) . . ?
C(5) O(3) 3.242(4) . . ?
C(5) N(1) 2.542(4) . . ?
C(5) N(2) 2.464(5) . . ?
C(5) N(3) 2.541(4) . . ?
C(5) N(4) 2.457(5) . . ?
C(5) C(3) 2.979(5) . . ?
C(5) C(9) 2.961(6) . . ?
C(5) C(17) 3.485(5) . 1_545 ?
C(6) Cu(1) 2.919(3) . . ?
C(6) N(1) 3.055(5) . . ?
C(6) C(4) 2.564(5) . . ?
C(6) C(7) 2.157(5) . . ?
C(6) C(8) 2.194(6) . . ?
C(6) C(9) 2.505(5) . . ?
C(6) C(16) 3.573(5) . 1_545 ?
C(7) Cu(1) 3.040(4) . . ?
C(7) O(2) 3.270(5) . 2_646 ?
C(7) N(4) 2.174(4) . . ?
C(7) C(6) 2.157(5) . . ?
C(7) C(9) 3.592(4) . . ?
C(8) O(2) 3.394(4) . 2_646 ?
C(8) N(3) 2.234(5) . . ?
C(8) C(6) 2.194(6) . . ?
C(8) C(9) 2.523(5) . . ?
C(9) F(2) 3.417(5) . 1_545 ?
C(9) C(5) 2.961(6) . . ?
C(9) C(6) 2.505(5) . . ?
C(9) C(7) 3.592(4) . . ?
C(9) C(8) 2.523(5) . . ?
C(10) Cu(2) 3.124(3) . . ?
C(10) F(1) 3.436(5) . 4_464 ?
C(10) N(6) 2.178(6) . . ?
C(10) N(9) 3.584(4) . 1_565 ?
C(10) N(10) 3.372(4) . . ?
C(10) C(12) 3.594(7) . . ?
C(10) C(13) 2.163(5) . . ?
C(10) C(20) 3.432(5) . . ?
C(10) C(22) 3.355(4) . 1_565 ?
C(10) C(23) 3.426(5) . 1_565 ?
C(11) F(5) 3.264(4) . 2_556 ?
C(11) O(6) 3.295(4) . 2_556 ?
C(11) N(5) 2.230(4) . . ?
C(11) N(9) 3.517(4) . 1_565 ?
C(11) N(10) 3.428(4) . 1_565 ?
C(11) C(12) 2.528(7) . . ?
C(11) C(13) 2.205(4) . . ?
C(11) C(20) 3.526(4) . . ?
C(11) C(20) 3.553(4) . 1_565 ?
C(11) C(22) 3.402(5) . 1_565 ?
C(12) F(5) 3.502(6) . 1_565 ?
C(12) C(10) 3.594(7) . . ?
C(12) C(11) 2.528(7) . . ?
C(12) C(13) 2.522(6) . . ?
C(12) C(14) 2.998(5) . . ?
C(12) C(19) 3.549(5) . 1_565 ?
C(13) Cu(2) 2.967(3) . . ?
C(13) N(7) 3.040(4) . . ?
C(13) N(9) 3.508(4) . 1_565 ?
C(13) C(10) 2.163(5) . . ?
C(13) C(11) 2.205(4) . . ?
C(13) C(12) 2.522(6) . . ?
C(13) C(15) 2.541(4) . . ?
C(13) C(19) 3.313(4) . . ?
C(13) C(20) 3.533(4) . . ?
C(14) Cu(2) 3.415(4) . . ?
C(14) O(5) 3.405(5) . . ?
C(14) N(1) 3.543(4) . 1_565 ?
C(14) N(5) 2.533(4) . . ?
C(14) N(6) 2.482(4) . . ?
C(14) N(7) 2.562(5) . . ?
C(14) N(8) 2.468(4) . . ?
C(14) C(12) 2.998(5) . . ?
C(14) C(18) 2.964(4) . . ?
C(15) Cu(2) 2.899(3) . . ?
C(15) N(1) 3.464(4) . 1_565 ?
C(15) N(5) 3.004(4) . . ?
C(15) C(1) 3.519(4) . . ?
C(15) C(13) 2.541(4) . . ?
C(15) C(16) 2.170(5) . . ?
C(15) C(17) 2.200(4) . . ?
C(15) C(18) 2.514(5) . . ?
C(16) Cu(1) 3.542(3) . . ?
C(16) Cu(2) 3.021(3) . . ?
C(16) O(3) 3.223(4) . . ?
C(16) N(1) 3.323(4) . . ?
C(16) N(8) 2.176(6) . . ?
C(16) C(4) 3.376(5) . . ?
C(16) C(6) 3.573(5) . 1_565 ?
C(16) C(15) 2.170(5) . . ?
C(16) C(18) 3.595(7) . . ?
C(17) O(3) 3.336(5) . . ?
C(17) N(1) 3.457(4) . . ?
C(17) N(2) 3.354(4) . . ?
C(17) N(7) 2.232(4) . . ?
C(17) C(1) 3.467(5) . . ?
C(17) C(2) 3.427(5) . . ?
C(17) C(4) 3.365(4) . . ?
C(17) C(5) 3.485(5) . 1_565 ?
C(17) C(15) 2.200(4) . . ?
C(17) C(18) 2.522(7) . . ?
C(18) F(6) 3.532(5) . 3_667 ?
C(18) O(4) 3.405(6) . . ?
C(18) N(2) 3.577(5) . 1_565 ?
C(18) C(2) 3.505(5) . . ?
C(18) C(2) 3.585(5) . 1_565 ?
C(18) C(14) 2.964(4) . . ?
C(18) C(15) 2.514(5) . . ?
C(18) C(16) 3.595(7) . . ?
C(18) C(17) 2.522(7) . . ?
C(19) Cu(1) 2.974(3) . . ?
C(19) Cu(2) 3.589(3) . . ?
C(19) O(5) 3.172(5) . . ?
C(19) N(5) 3.352(4) . . ?
C(19) N(6) 3.367(4) . 1_545 ?
C(19) N(10) 2.186(4) . . ?
C(19) C(12) 3.549(5) . 1_545 ?
C(19) C(13) 3.313(4) . . ?
C(19) C(21) 3.600(4) . . ?
C(19) C(22) 2.167(5) . . ?
C(20) F(5) 3.471(4) . 2_556 ?
C(20) N(5) 3.450(4) . . ?
C(20) N(6) 3.582(4) . . ?
C(20) N(9) 2.237(4) . . ?
C(20) C(10) 3.432(5) . . ?
C(20) C(11) 3.553(4) . 1_545 ?
C(20) C(11) 3.526(4) . . ?
C(20) C(13) 3.533(4) . . ?
C(20) C(21) 2.510(5) . . ?
C(20) C(22) 2.196(5) . . ?
C(21) O(1) 3.452(5) . 4_454 ?
C(21) O(6) 3.486(5) . 2_546 ?
C(21) C(3) 3.590(4) . 4_454 ?
C(21) C(19) 3.600(4) . . ?
C(21) C(20) 2.510(5) . . ?
C(21) C(22) 2.520(4) . . ?
C(21) C(23) 3.092(5) . . ?
C(22) Cu(1) 2.908(2) . . ?
C(22) Cu(2) 3.158(3) . . ?
C(22) N(5) 3.558(4) . . ?
C(22) N(11) 3.013(4) . . ?
C(22) C(10) 3.355(4) . 1_545 ?
C(22) C(11) 3.402(5) . 1_545 ?
C(22) C(19) 2.167(5) . . ?
C(22) C(20) 2.196(5) . . ?
C(22) C(21) 2.520(4) . . ?
C(22) C(24) 2.524(5) . . ?
C(23) Cu(1) 3.317(3) . . ?
C(23) Cu(2) 3.528(3) . . ?
C(23) N(9) 2.492(5) . . ?
C(23) N(10) 2.512(4) . . ?
C(23) N(11) 2.540(4) . . ?
C(23) N(12) 2.481(5) . . ?
C(23) C(10) 3.426(5) . 1_545 ?
C(23) C(21) 3.092(5) . . ?
C(23) C(27) 2.975(6) . . ?
C(24) Cu(2) 2.966(3) . . ?
C(24) N(9) 3.327(5) . . ?
C(24) N(10) 3.461(4) . . ?
C(24) C(22) 2.524(5) . . ?
C(24) C(25) 2.158(5) . . ?
C(24) C(26) 2.192(6) . . ?
C(24) C(27) 2.502(5) . . ?
C(25) Cu(2) 2.910(4) . . ?
C(25) O(2) 3.588(5) . 2_656 ?
C(25) N(12) 2.179(4) . . ?
C(25) C(24) 2.158(5) . . ?
C(26) O(1) 3.454(6) . 2_656 ?
C(26) N(11) 2.233(6) . . ?
C(26) C(24) 2.192(6) . . ?
C(26) C(27) 2.528(6) . . ?
C(26) C(27) 3.457(5) . 3_666 ?
C(27) F(1) 3.386(5) . 2_646 ?
C(27) O(2) 3.077(5) . 2_646 ?
C(27) C(23) 2.975(6) . . ?
C(27) C(24) 2.502(5) . . ?
C(27) C(26) 2.528(6) . . ?
C(27) C(26) 3.457(5) . 3_666 ?
C(27) C(27) 3.281(6) . 3_656 ?
C(28) O(1) 2.551(6) . . ?
C(28) O(2) 2.558(6) . . ?
C(28) O(3) 2.543(5) . . ?
C(29) O(4) 2.537(5) . . ?
C(29) O(5) 2.527(6) . . ?
C(29) O(6) 2.561(5) . . ?
Cu(1) H(14B) 3.423 . 1_545 ?
Cu(1) H(23B) 2.970 . . ?
Cu(1) H(1) 3.358 . . ?
Cu(1) H(7) 3.272 . . ?
Cu(1) H(19) 3.198 . . ?
Cu(2) H(10) 3.355 . . ?
Cu(2) H(16) 3.258 . . ?
Cu(2) H(25) 3.087 . . ?
S(1) H(3B) 3.410 . . ?
S(1) H(9B) 3.429 . 1_565 ?
S(1) H(9C) 3.448 . . ?
S(1) H(27B) 3.425 . 4_555 ?
S(1) H(27C) 3.571 . 2_656 ?
S(1) H(5B) 3.225 . . ?
S(1) H(8) 3.455 . 2_656 ?
S(1) H(25) 3.513 . 2_646 ?
S(2) H(3A) 3.184 . 3_667 ?
S(2) H(12C) 3.471 . . ?
S(2) H(18B) 3.467 . . ?
S(2) H(14A) 3.268 . . ?
S(2) H(1) 3.350 . . ?
S(2) H(11) 3.318 . 2_546 ?
F(1) H(21A) 3.521 . 4_565 ?
F(1) H(21C) 3.597 . 4_565 ?
F(1) H(27A) 2.572 . 2_656 ?
F(1) H(27B) 3.234 . 4_555 ?
F(1) H(27C) 3.419 . 2_656 ?
F(1) H(23A) 3.050 . 4_555 ?
F(1) H(10) 2.508 . 4_565 ?
F(1) H(26) 3.430 . 2_656 ?
F(2) H(3C) 3.326 . 1_565 ?
F(2) H(9B) 2.866 . 1_565 ?
F(2) H(9C) 3.063 . 1_565 ?
F(2) H(21A) 3.362 . 4_565 ?
F(2) H(21C) 3.333 . 4_565 ?
F(2) H(5A) 3.130 . 1_565 ?
F(2) H(17) 3.505 . . ?
F(2) H(26) 2.974 . 2_656 ?
F(3) H(3B) 2.807 . . ?
F(3) H(21A) 3.290 . 4_565 ?
F(3) H(21B) 3.118 . 4_555 ?
F(3) H(10) 3.247 . 4_565 ?
F(3) H(11) 3.395 . 4_565 ?
F(3) H(17) 3.113 . . ?
F(4) H(3A) 3.421 . 3_657 ?
F(4) H(12B) 3.194 . 1_545 ?
F(4) H(18A) 3.013 . 3_667 ?
F(4) H(18C) 3.529 . 1_545 ?
F(4) H(14B) 3.542 . 1_545 ?
F(4) H(1) 2.865 . . ?
F(5) H(12A) 3.595 . 1_545 ?
F(5) H(12A) 3.503 . 2_546 ?
F(5) H(12B) 2.899 . 1_545 ?
F(5) H(12C) 3.488 . 1_545 ?
F(5) H(21A) 2.891 . 2_546 ?
F(5) H(11) 2.757 . 2_546 ?
F(5) H(20) 2.703 . 2_546 ?
F(6) H(3A) 3.303 . 3_657 ?
F(6) H(3C) 2.608 . 3_657 ?
F(6) H(18A) 2.609 . 3_667 ?
F(6) H(21A) 3.131 . 2_546 ?
F(6) H(11) 3.540 . 2_546 ?
F(6) H(17) 3.155 . 3_667 ?
O(1) H(3B) 3.080 . . ?
O(1) H(9C) 3.139 . . ?
O(1) H(21B) 3.405 . 4_555 ?
O(1) H(21C) 2.671 . 4_555 ?
O(1) H(27B) 2.729 . 4_555 ?
O(1) H(5B) 3.208 . . ?
O(1) H(23A) 3.221 . 4_555 ?
O(1) H(25) 3.489 . 2_646 ?
O(1) H(26) 2.685 . 2_646 ?
O(2) H(9B) 3.209 . 1_565 ?
O(2) H(27A) 3.102 . 2_656 ?
O(2) H(27B) 3.297 . 4_555 ?
O(2) H(27C) 2.468 . 2_656 ?
O(2) H(7) 2.636 . 2_656 ?
O(2) H(8) 2.932 . 2_656 ?
O(2) H(25) 2.823 . 2_646 ?
O(3) H(3B) 3.024 . . ?
O(3) H(9B) 2.901 . 1_565 ?
O(3) H(9C) 3.216 . . ?
O(3) H(5B) 2.294 . . ?
O(3) H(8) 3.021 . 2_656 ?
O(3) H(16) 2.601 . . ?
O(3) H(17) 2.867 . . ?
O(4) H(3A) 2.772 . 3_667 ?
O(4) H(18A) 3.059 . 3_667 ?
O(4) H(18B) 2.446 . . ?
O(4) H(14A) 3.304 . . ?
O(4) H(1) 3.190 . . ?
O(4) H(2) 3.518 . . ?
O(4) H(2) 2.560 . 3_667 ?
O(5) H(12A) 3.148 . 2_546 ?
O(5) H(12B) 3.282 . 1_545 ?
O(5) H(12C) 2.837 . . ?
O(5) H(18B) 3.529 . . ?
O(5) H(14A) 2.429 . . ?
O(5) H(1) 2.757 . . ?
O(5) H(19) 2.291 . . ?
O(6) H(3A) 2.649 . 3_667 ?
O(6) H(3B) 3.493 . 3_667 ?
O(6) H(12A) 3.320 . 2_546 ?
O(6) H(12C) 3.362 . . ?
O(6) H(21B) 2.623 . 2_556 ?
O(6) H(11) 2.370 . 2_546 ?
O(6) H(20) 3.470 . 2_556 ?
N(1) H(18C) 3.132 . 1_545 ?
N(1) H(5A) 3.121 . . ?
N(1) H(5B) 3.163 . . ?
N(1) H(14B) 2.873 . 1_545 ?
N(1) H(1) 2.078 . . ?
N(1) H(2) 3.161 . . ?
N(1) H(16) 3.600 . . ?
N(1) H(19) 3.570 . . ?
N(2) H(3A) 2.013 . . ?
N(2) H(3B) 2.013 . . ?
N(2) H(3C) 2.013 . . ?
N(2) H(18C) 2.925 . 1_545 ?
N(2) H(5A) 2.714 . . ?
N(2) H(5B) 2.644 . . ?
N(2) H(1) 3.095 . . ?
N(2) H(2) 2.094 . . ?
N(2) H(17) 3.137 . . ?
N(3) H(5A) 3.165 . . ?
N(3) H(5B) 3.116 . . ?
N(3) H(23B) 3.357 . . ?
N(3) H(7) 2.085 . . ?
N(3) H(8) 3.154 . . ?
N(3) H(16) 3.453 . . ?
N(4) H(9A) 2.011 . . ?
N(4) H(9B) 2.011 . . ?
N(4) H(9C) 2.011 . . ?
N(4) H(5A) 2.653 . . ?
N(4) H(5B) 2.689 . . ?
N(4) H(7) 3.093 . . ?
N(4) H(8) 2.087 . . ?
N(5) H(14A) 3.128 . . ?
N(5) H(14B) 3.147 . . ?
N(5) H(23B) 3.184 . 1_565 ?
N(5) H(10) 2.087 . . ?
N(5) H(11) 3.150 . . ?
N(6) H(12A) 2.009 . . ?
N(6) H(12B) 2.009 . . ?
N(6) H(12C) 2.009 . . ?
N(6) H(14A) 2.717 . . ?
N(6) H(14B) 2.692 . . ?
N(6) H(10) 3.097 . . ?
N(6) H(11) 2.089 . . ?
N(6) H(19) 3.543 . 1_565 ?
N(6) H(20) 3.431 . . ?
N(7) H(14A) 3.131 . . ?
N(7) H(14B) 3.194 . . ?
N(7) H(16) 2.089 . . ?
N(7) H(17) 3.151 . . ?
N(8) H(18A) 2.012 . . ?
N(8) H(18B) 2.012 . . ?
N(8) H(18C) 2.012 . . ?
N(8) H(5A) 3.266 . 1_565 ?
N(8) H(14A) 2.739 . . ?
N(8) H(14B) 2.643 . . ?
N(8) H(1) 3.422 . . ?
N(8) H(16) 3.095 . . ?
N(8) H(17) 2.078 . . ?
N(9) H(23A) 3.231 . . ?
N(9) H(23B) 2.633 . . ?
N(9) H(19) 2.083 . . ?
N(9) H(20) 3.156 . . ?
N(10) H(21A) 2.013 . . ?
N(10) H(21B) 2.013 . . ?
N(10) H(21C) 2.013 . . ?
N(10) H(23A) 2.603 . . ?
N(10) H(23B) 3.200 . . ?
N(10) H(10) 3.397 . . ?
N(10) H(11) 3.271 . 1_545 ?
N(10) H(19) 3.105 . . ?
N(10) H(20) 2.087 . . ?
N(11) H(23A) 3.240 . . ?
N(11) H(23B) 3.027 . . ?
N(11) H(7) 3.312 . . ?
N(11) H(10) 3.539 . . ?
N(11) H(25) 2.080 . . ?
N(11) H(26) 3.151 . . ?
N(12) H(27A) 2.010 . . ?
N(12) H(27A) 3.475 . 3_666 ?
N(12) H(27B) 2.010 . . ?
N(12) H(27C) 2.010 . . ?
N(12) H(23A) 2.608 . . ?
N(12) H(23B) 2.836 . . ?
N(12) H(7) 3.176 . . ?
N(12) H(25) 3.096 . . ?
N(12) H(26) 2.079 . . ?
N(12) H(26) 3.539 . 3_666 ?
C(1) H(18B) 3.232 . . ?
C(1) H(18C) 2.812 . 1_545 ?
C(1) H(14B) 2.955 . 1_545 ?
C(1) H(2) 2.069 . . ?
C(1) H(19) 3.320 . . ?
C(2) H(3A) 2.594 . . ?
C(2) H(3B) 3.122 . . ?
C(2) H(3C) 3.153 . . ?
C(2) H(18A) 3.326 . . ?
C(2) H(18B) 3.208 . . ?
C(2) H(18C) 2.686 . 1_545 ?
C(2) H(1) 2.050 . . ?
C(2) H(17) 3.419 . . ?
C(3) H(21A) 3.468 . 4_555 ?
C(3) H(21B) 2.969 . 4_555 ?
C(3) H(5A) 2.954 . . ?
C(3) H(5B) 2.801 . . ?
C(3) H(2) 2.832 . . ?
C(3) H(17) 3.432 . . ?
C(4) H(3A) 3.282 . . ?
C(4) H(3B) 2.789 . . ?
C(4) H(3C) 2.786 . . ?
C(4) H(18C) 3.176 . 1_545 ?
C(4) H(5A) 2.022 . . ?
C(4) H(5B) 2.022 . . ?
C(4) H(1) 3.073 . . ?
C(4) H(2) 3.127 . . ?
C(4) H(16) 3.427 . . ?
C(4) H(17) 3.406 . . ?
C(5) H(3B) 2.955 . . ?
C(5) H(3C) 2.935 . . ?
C(5) H(9B) 3.098 . . ?
C(5) H(9C) 2.765 . . ?
C(5) H(16) 3.409 . . ?
C(6) H(9A) 3.264 . . ?
C(6) H(9B) 2.854 . . ?
C(6) H(9C) 2.709 . . ?
C(6) H(5A) 2.024 . . ?
C(6) H(5B) 2.024 . . ?
C(6) H(7) 3.072 . . ?
C(6) H(8) 3.114 . . ?
C(6) H(16) 3.439 . . ?
C(7) H(9A) 3.246 . 2_656 ?
C(7) H(23B) 3.147 . . ?
C(7) H(8) 2.059 . . ?
C(7) H(25) 3.247 . 1_545 ?
C(8) H(9A) 2.609 . . ?
C(8) H(9A) 3.221 . 2_656 ?
C(8) H(9B) 3.064 . . ?
C(8) H(9B) 3.402 . 2_656 ?
C(8) H(9C) 3.197 . . ?
C(8) H(7) 2.044 . . ?
C(8) H(25) 3.391 . 1_545 ?
C(9) H(5A) 2.810 . . ?
C(9) H(5B) 2.903 . . ?
C(9) H(8) 2.831 . . ?
C(9) H(8) 3.572 . 2_646 ?
C(9) H(25) 3.524 . 2_646 ?
C(10) H(21A) 3.270 . . ?
C(10) H(23A) 3.367 . 1_565 ?
C(10) H(23B) 2.977 . 1_565 ?
C(10) H(11) 2.052 . . ?
C(11) H(12A) 2.603 . . ?
C(11) H(12B) 3.135 . . ?
C(11) H(12C) 3.145 . . ?
C(11) H(21A) 3.497 . . ?
C(11) H(10) 2.039 . . ?
C(11) H(20) 3.386 . . ?
C(12) H(14A) 2.922 . . ?
C(12) H(14B) 2.894 . . ?
C(12) H(11) 2.835 . . ?
C(12) H(19) 3.410 . 1_565 ?
C(12) H(20) 3.426 . 2_556 ?
C(13) H(12A) 3.290 . . ?
C(13) H(12B) 2.810 . . ?
C(13) H(12C) 2.775 . . ?
C(13) H(14A) 2.031 . . ?
C(13) H(14B) 2.031 . . ?
C(13) H(10) 3.076 . . ?
C(13) H(11) 3.126 . . ?
C(13) H(19) 3.318 . . ?
C(14) H(12B) 2.986 . . ?
C(14) H(12C) 2.939 . . ?
C(14) H(18B) 2.868 . . ?
C(14) H(18C) 2.983 . . ?
C(14) H(19) 3.300 . . ?
C(15) H(18A) 3.282 . . ?
C(15) H(18B) 2.744 . . ?
C(15) H(18C) 2.824 . . ?
C(15) H(14A) 2.034 . . ?
C(15) H(14B) 2.034 . . ?
C(15) H(1) 3.450 . . ?
C(15) H(16) 3.085 . . ?
C(15) H(17) 3.120 . . ?
C(16) H(9B) 3.567 . 1_565 ?
C(16) H(5A) 2.999 . 1_565 ?
C(16) H(5B) 3.492 . . ?
C(16) H(17) 2.054 . . ?
C(17) H(18A) 2.600 . . ?
C(17) H(18B) 3.146 . . ?
C(17) H(18C) 3.122 . . ?
C(17) H(5A) 2.727 . 1_565 ?
C(17) H(16) 2.043 . . ?
C(18) H(14A) 2.941 . . ?
C(18) H(14B) 2.799 . . ?
C(18) H(2) 3.367 . . ?
C(18) H(17) 2.826 . . ?
C(19) H(12B) 3.036 . 1_545 ?
C(19) H(14A) 3.257 . . ?
C(19) H(1) 3.383 . . ?
C(19) H(20) 2.070 . . ?
C(20) H(12B) 3.579 . 1_545 ?
C(20) H(21A) 2.718 . . ?
C(20) H(21B) 2.829 . . ?
C(20) H(21C) 3.284 . . ?
C(20) H(11) 3.414 . 1_545 ?
C(20) H(19) 2.057 . . ?
C(21) H(3A) 3.509 . 4_454 ?
C(21) H(3B) 3.359 . 4_454 ?
C(21) H(3C) 3.310 . 4_454 ?
C(21) H(23A) 2.713 . . ?
C(21) H(10) 3.469 . . ?
C(21) H(20) 2.807 . . ?
C(22) H(21A) 3.181 . . ?
C(22) H(21B) 3.068 . . ?
C(22) H(21C) 2.624 . . ?
C(22) H(23A) 2.029 . . ?
C(22) H(23B) 2.029 . . ?
C(22) H(10) 3.507 . 1_545 ?
C(22) H(11) 3.595 . 1_545 ?
C(22) H(19) 3.083 . . ?
C(22) H(20) 3.115 . . ?
C(23) H(21C) 2.694 . . ?
C(23) H(27B) 2.880 . . ?
C(23) H(27C) 2.989 . . ?
C(23) H(7) 3.164 . . ?
C(23) H(10) 3.230 . 1_545 ?
C(24) H(21C) 3.329 . . ?
C(24) H(27A) 3.274 . . ?
C(24) H(27B) 2.743 . . ?
C(24) H(27C) 2.799 . . ?
C(24) H(23A) 2.038 . . ?
C(24) H(23B) 2.038 . . ?
C(24) H(7) 2.929 . . ?
C(24) H(25) 3.073 . . ?
C(24) H(26) 3.112 . . ?
C(25) H(9A) 3.246 . 2_656 ?
C(25) H(9C) 3.292 . 2_656 ?
C(25) H(27A) 3.450 . 3_666 ?
C(25) H(26) 2.062 . . ?
C(26) H(9A) 3.586 . 2_656 ?
C(26) H(9C) 3.326 . 2_656 ?
C(26) H(27A) 2.617 . . ?
C(26) H(27A) 3.076 . 3_666 ?
C(26) H(27B) 3.181 . . ?
C(26) H(27B) 3.094 . 3_666 ?
C(26) H(27C) 3.092 . . ?
C(26) H(25) 2.049 . . ?
C(27) H(27A) 3.222 . 3_656 ?
C(27) H(27B) 3.261 . 3_656 ?
C(27) H(27C) 2.827 . 3_656 ?
C(27) H(23A) 2.674 . . ?
C(27) H(23B) 3.142 . . ?
C(27) H(26) 2.840 . . ?
C(27) H(26) 3.195 . 3_666 ?
C(28) H(27A) 3.487 . 2_656 ?
C(28) H(10) 3.449 . 4_565 ?
C(29) H(3C) 3.593 . 3_657 ?
C(29) H(12B) 3.489 . 1_545 ?
C(29) H(18A) 3.224 . 3_667 ?
C(29) H(21A) 3.597 . 2_546 ?
C(29) H(1) 3.597 . . ?
C(29) H(11) 3.331 . 2_546 ?
H(3A) S(2) 3.184 . 3_667 ?
H(3A) F(4) 3.421 . 3_657 ?
H(3A) F(6) 3.303 . 3_657 ?
H(3A) O(4) 2.772 . 3_667 ?
H(3A) O(6) 2.649 . 3_667 ?
H(3A) N(2) 2.013 . . ?
H(3A) C(2) 2.594 . . ?
H(3A) C(4) 3.282 . . ?
H(3A) C(21) 3.509 . 4_555 ?
H(3A) H(3B) 1.600 . . ?
H(3A) H(3C) 1.600 . . ?
H(3A) H(21A) 3.414 . 4_555 ?
H(3A) H(21B) 2.766 . 4_555 ?
H(3A) H(2) 2.553 . . ?
H(3B) S(1) 3.410 . . ?
H(3B) F(3) 2.807 . . ?
H(3B) O(1) 3.080 . . ?
H(3B) O(3) 3.024 . . ?
H(3B) O(6) 3.493 . 3_667 ?
H(3B) N(2) 2.013 . . ?
H(3B) C(2) 3.122 . . ?
H(3B) C(4) 2.789 . . ?
H(3B) C(5) 2.955 . . ?
H(3B) C(21) 3.359 . 4_555 ?
H(3B) H(3A) 1.600 . . ?
H(3B) H(3C) 1.600 . . ?
H(3B) H(21A) 3.480 . 4_555 ?
H(3B) H(21B) 2.698 . 4_555 ?
H(3B) H(21C) 3.410 . 4_555 ?
H(3B) H(5A) 3.087 . . ?
H(3B) H(5B) 2.458 . . ?
H(3B) H(2) 3.467 . . ?
H(3B) H(17) 2.922 . . ?
H(3C) F(2) 3.326 . 1_545 ?
H(3C) F(6) 2.608 . 3_657 ?
H(3C) N(2) 2.013 . . ?
H(3C) C(2) 3.153 . . ?
H(3C) C(4) 2.786 . . ?
H(3C) C(5) 2.935 . . ?
H(3C) C(21) 3.310 . 4_555 ?
H(3C) C(29) 3.593 . 3_657 ?
H(3C) H(3A) 1.600 . . ?
H(3C) H(3B) 1.600 . . ?
H(3C) H(18A) 3.458 . 1_545 ?
H(3C) H(21A) 2.962 . 4_555 ?
H(3C) H(21B) 2.938 . 4_555 ?
H(3C) H(21C) 3.521 . 4_555 ?
H(3C) H(5A) 2.586 . . ?
H(3C) H(5B) 2.875 . . ?
H(3C) H(2) 3.503 . . ?
H(3C) H(17) 3.448 . 1_545 ?
H(9A) N(4) 2.011 . . ?
H(9A) C(6) 3.264 . . ?
H(9A) C(7) 3.246 . 2_646 ?
H(9A) C(8) 2.609 . . ?
H(9A) C(8) 3.221 . 2_646 ?
H(9A) C(25) 3.246 . 2_646 ?
H(9A) C(26) 3.586 . 2_646 ?
H(9A) H(9B) 1.600 . . ?
H(9A) H(9C) 1.600 . . ?
H(9A) H(7) 3.314 . 2_646 ?
H(9A) H(8) 2.577 . . ?
H(9A) H(8) 3.280 . 2_646 ?
H(9A) H(25) 3.126 . 2_646 ?
H(9B) S(1) 3.429 . 1_545 ?
H(9B) F(2) 2.866 . 1_545 ?
H(9B) O(2) 3.209 . 1_545 ?
H(9B) O(3) 2.901 . 1_545 ?
H(9B) N(4) 2.011 . . ?
H(9B) C(5) 3.098 . . ?
H(9B) C(6) 2.854 . . ?
H(9B) C(8) 3.064 . . ?
H(9B) C(8) 3.402 . 2_646 ?
H(9B) C(16) 3.567 . 1_545 ?
H(9B) H(9A) 1.600 . . ?
H(9B) H(9C) 1.600 . . ?
H(9B) H(5A) 2.635 . . ?
H(9B) H(5B) 3.218 . . ?
H(9B) H(8) 3.364 . . ?
H(9B) H(8) 3.000 . 2_646 ?
H(9B) H(16) 3.037 . 1_545 ?
H(9C) S(1) 3.448 . . ?
H(9C) F(2) 3.063 . 1_545 ?
H(9C) O(1) 3.139 . . ?
H(9C) O(3) 3.216 . . ?
H(9C) N(4) 2.011 . . ?
H(9C) C(5) 2.765 . . ?
H(9C) C(6) 2.709 . . ?
H(9C) C(8) 3.197 . . ?
H(9C) C(25) 3.292 . 2_646 ?
H(9C) C(26) 3.326 . 2_646 ?
H(9C) H(9A) 1.600 . . ?
H(9C) H(9B) 1.600 . . ?
H(9C) H(5A) 2.698 . . ?
H(9C) H(5B) 2.397 . . ?
H(9C) H(8) 3.584 . . ?
H(9C) H(8) 3.506 . 2_656 ?
H(9C) H(25) 3.005 . 2_646 ?
H(9C) H(26) 3.073 . 2_646 ?
H(12A) F(5) 3.595 . 1_565 ?
H(12A) F(5) 3.503 . 2_556 ?
H(12A) O(5) 3.148 . 2_556 ?
H(12A) O(6) 3.320 . 2_556 ?
H(12A) N(6) 2.009 . . ?
H(12A) C(11) 2.603 . . ?
H(12A) C(13) 3.290 . . ?
H(12A) H(12B) 1.600 . . ?
H(12A) H(12C) 1.600 . . ?
H(12A) H(12C) 3.264 . 2_556 ?
H(12A) H(11) 2.562 . . ?
H(12A) H(20) 3.036 . 2_556 ?
H(12B) F(4) 3.194 . 1_565 ?
H(12B) F(5) 2.899 . 1_565 ?
H(12B) O(5) 3.282 . 1_565 ?
H(12B) N(6) 2.009 . . ?
H(12B) C(11) 3.135 . . ?
H(12B) C(13) 2.810 . . ?
H(12B) C(14) 2.986 . . ?
H(12B) C(19) 3.036 . 1_565 ?
H(12B) C(20) 3.579 . 1_565 ?
H(12B) C(29) 3.489 . 1_565 ?
H(12B) H(12A) 1.600 . . ?
H(12B) H(12C) 1.600 . . ?
H(12B) H(14A) 3.049 . . ?
H(12B) H(14B) 2.561 . . ?
H(12B) H(1) 3.549 . 1_565 ?
H(12B) H(11) 3.473 . . ?
H(12B) H(19) 2.679 . 1_565 ?
H(12B) H(20) 3.574 . 2_556 ?
H(12C) S(2) 3.471 . . ?
H(12C) F(5) 3.488 . 1_565 ?
H(12C) O(5) 2.837 . . ?
H(12C) O(6) 3.362 . . ?
H(12C) N(6) 2.009 . . ?
H(12C) C(11) 3.145 . . ?
H(12C) C(13) 2.775 . . ?
H(12C) C(14) 2.939 . . ?
H(12C) H(12A) 1.600 . . ?
H(12C) H(12A) 3.264 . 2_546 ?
H(12C) H(12B) 1.600 . . ?
H(12C) H(14A) 2.541 . . ?
H(12C) H(14B) 2.970 . . ?
H(12C) H(11) 3.501 . . ?
H(12C) H(20) 3.598 . . ?
H(12C) H(20) 3.131 . 2_556 ?
H(18A) F(4) 3.013 . 3_667 ?
H(18A) F(6) 2.609 . 3_667 ?
H(18A) O(4) 3.059 . 3_667 ?
H(18A) N(8) 2.012 . . ?
H(18A) C(2) 3.326 . . ?
H(18A) C(15) 3.282 . . ?
H(18A) C(17) 2.600 . . ?
H(18A) C(29) 3.224 . 3_667 ?
H(18A) H(3C) 3.458 . 1_565 ?
H(18A) H(18B) 1.600 . . ?
H(18A) H(18C) 1.600 . . ?
H(18A) H(2) 3.061 . . ?
H(18A) H(2) 3.596 . 3_667 ?
H(18A) H(17) 2.556 . . ?
H(18B) S(2) 3.467 . . ?
H(18B) O(4) 2.446 . . ?
H(18B) O(5) 3.529 . . ?
H(18B) N(8) 2.012 . . ?
H(18B) C(1) 3.232 . . ?
H(18B) C(2) 3.208 . . ?
H(18B) C(14) 2.868 . . ?
H(18B) C(15) 2.744 . . ?
H(18B) C(17) 3.146 . . ?
H(18B) H(18A) 1.600 . . ?
H(18B) H(18C) 1.600 . . ?
H(18B) H(14A) 2.521 . . ?
H(18B) H(14B) 2.826 . . ?
H(18B) H(1) 3.005 . . ?
H(18B) H(2) 2.983 . . ?
H(18B) H(2) 3.199 . 3_667 ?
H(18B) H(17) 3.508 . . ?
H(18C) F(4) 3.529 . 1_565 ?
H(18C) N(1) 3.132 . 1_565 ?
H(18C) N(2) 2.925 . 1_565 ?
H(18C) N(8) 2.012 . . ?
H(18C) C(1) 2.812 . 1_565 ?
H(18C) C(2) 2.686 . 1_565 ?
H(18C) C(4) 3.176 . 1_565 ?
H(18C) C(14) 2.983 . . ?
H(18C) C(15) 2.824 . . ?
H(18C) C(17) 3.122 . . ?
H(18C) H(18A) 1.600 . . ?
H(18C) H(18B) 1.600 . . ?
H(18C) H(14A) 3.114 . . ?
H(18C) H(14B) 2.497 . . ?
H(18C) H(1) 3.218 . 1_565 ?
H(18C) H(2) 3.016 . 1_565 ?
H(18C) H(17) 3.448 . . ?
H(21A) F(1) 3.521 . 4_464 ?
H(21A) F(2) 3.362 . 4_464 ?
H(21A) F(3) 3.290 . 4_464 ?
H(21A) F(5) 2.891 . 2_556 ?
H(21A) F(6) 3.131 . 2_556 ?
H(21A) N(10) 2.013 . . ?
H(21A) C(3) 3.468 . 4_454 ?
H(21A) C(10) 3.270 . . ?
H(21A) C(11) 3.497 . . ?
H(21A) C(20) 2.718 . . ?
H(21A) C(22) 3.181 . . ?
H(21A) C(29) 3.597 . 2_556 ?
H(21A) H(3A) 3.414 . 4_454 ?
H(21A) H(3B) 3.480 . 4_454 ?
H(21A) H(3C) 2.962 . 4_454 ?
H(21A) H(21B) 1.600 . . ?
H(21A) H(21C) 1.600 . . ?
H(21A) H(23A) 3.552 . . ?
H(21A) H(10) 2.985 . . ?
H(21A) H(11) 3.435 . . ?
H(21A) H(20) 2.770 . . ?
H(21B) F(3) 3.118 . 4_454 ?
H(21B) O(1) 3.405 . 4_454 ?
H(21B) O(6) 2.623 . 2_546 ?
H(21B) N(10) 2.013 . . ?
H(21B) C(3) 2.969 . 4_454 ?
H(21B) C(20) 2.829 . . ?
H(21B) C(22) 3.068 . . ?
H(21B) H(3A) 2.766 . 4_454 ?
H(21B) H(3B) 2.698 . 4_454 ?
H(21B) H(3C) 2.938 . 4_454 ?
H(21B) H(21A) 1.600 . . ?
H(21B) H(21C) 1.600 . . ?
H(21B) H(23A) 3.100 . . ?
H(21B) H(11) 3.017 . 1_545 ?
H(21B) H(20) 2.973 . . ?
H(21C) F(1) 3.597 . 4_464 ?
H(21C) F(2) 3.333 . 4_464 ?
H(21C) O(1) 2.671 . 4_454 ?
H(21C) N(10) 2.013 . . ?
H(21C) C(20) 3.284 . . ?
H(21C) C(22) 2.624 . . ?
H(21C) C(23) 2.694 . . ?
H(21C) C(24) 3.329 . . ?
H(21C) H(3B) 3.410 . 4_454 ?
H(21C) H(3C) 3.521 . 4_454 ?
H(21C) H(21A) 1.600 . . ?
H(21C) H(21B) 1.600 . . ?
H(21C) H(27B) 3.399 . . ?
H(21C) H(23A) 2.133 . . ?
H(21C) H(23B) 3.560 . . ?
H(21C) H(10) 3.522 . . ?
H(27A) F(1) 2.572 . 2_646 ?
H(27A) O(2) 3.102 . 2_646 ?
H(27A) N(12) 2.010 . . ?
H(27A) N(12) 3.475 . 3_666 ?
H(27A) C(24) 3.274 . . ?
H(27A) C(25) 3.450 . 3_666 ?
H(27A) C(26) 2.617 . . ?
H(27A) C(26) 3.076 . 3_666 ?
H(27A) C(27) 3.222 . 3_656 ?
H(27A) C(28) 3.487 . 2_646 ?
H(27A) H(27A) 3.452 . 3_656 ?
H(27A) H(27B) 1.600 . . ?
H(27A) H(27B) 3.100 . 3_656 ?
H(27A) H(27C) 1.600 . . ?
H(27A) H(27C) 2.639 . 3_656 ?
H(27A) H(26) 2.584 . . ?
H(27A) H(26) 3.093 . 3_666 ?
H(27B) S(1) 3.425 . 4_454 ?
H(27B) F(1) 3.234 . 4_454 ?
H(27B) O(1) 2.729 . 4_454 ?
H(27B) O(2) 3.297 . 4_454 ?
H(27B) N(12) 2.010 . . ?
H(27B) C(23) 2.880 . . ?
H(27B) C(24) 2.743 . . ?
H(27B) C(26) 3.181 . . ?
H(27B) C(26) 3.094 . 3_666 ?
H(27B) C(27) 3.261 . 3_656 ?
H(27B) H(21C) 3.399 . . ?
H(27B) H(27A) 1.600 . . ?
H(27B) H(27A) 3.100 . 3_656 ?
H(27B) H(27B) 3.525 . 3_656 ?
H(27B) H(27C) 1.600 . . ?
H(27B) H(27C) 2.687 . 3_656 ?
H(27B) H(23A) 2.279 . . ?
H(27B) H(23B) 3.211 . . ?
H(27B) H(26) 3.555 . . ?
H(27B) H(26) 2.643 . 3_666 ?
H(27C) S(1) 3.571 . 2_646 ?
H(27C) F(1) 3.419 . 2_646 ?
H(27C) O(2) 2.468 . 2_646 ?
H(27C) N(12) 2.010 . . ?
H(27C) C(23) 2.989 . . ?
H(27C) C(24) 2.799 . . ?
H(27C) C(26) 3.092 . . ?
H(27C) C(27) 2.827 . 3_656 ?
H(27C) H(27A) 1.600 . . ?
H(27C) H(27A) 2.639 . 3_656 ?
H(27C) H(27B) 1.600 . . ?
H(27C) H(27B) 2.687 . 3_656 ?
H(27C) H(27C) 2.671 . 3_656 ?
H(27C) H(23A) 2.769 . . ?
H(27C) H(23B) 2.839 . . ?
H(27C) H(7) 3.146 . . ?
H(27C) H(25) 3.468 . 1_545 ?
H(27C) H(26) 3.421 . . ?
H(5A) F(2) 3.130 . 1_545 ?
H(5A) N(1) 3.121 . . ?
H(5A) N(2) 2.714 . . ?
H(5A) N(3) 3.165 . . ?
H(5A) N(4) 2.653 . . ?
H(5A) N(8) 3.266 . 1_545 ?
H(5A) C(3) 2.954 . . ?
H(5A) C(4) 2.022 . . ?
H(5A) C(6) 2.024 . . ?
H(5A) C(9) 2.810 . . ?
H(5A) C(16) 2.999 . 1_545 ?
H(5A) C(17) 2.727 . 1_545 ?
H(5A) H(3B) 3.087 . . ?
H(5A) H(3C) 2.586 . . ?
H(5A) H(9B) 2.635 . . ?
H(5A) H(9C) 2.698 . . ?
H(5A) H(5B) 1.592 . . ?
H(5A) H(16) 3.234 . 1_545 ?
H(5A) H(17) 2.774 . 1_545 ?
H(5B) S(1) 3.225 . . ?
H(5B) O(1) 3.208 . . ?
H(5B) O(3) 2.294 . . ?
H(5B) N(1) 3.163 . . ?
H(5B) N(2) 2.644 . . ?
H(5B) N(3) 3.116 . . ?
H(5B) N(4) 2.689 . . ?
H(5B) C(3) 2.801 . . ?
H(5B) C(4) 2.022 . . ?
H(5B) C(6) 2.024 . . ?
H(5B) C(9) 2.903 . . ?
H(5B) C(16) 3.492 . . ?
H(5B) H(3B) 2.458 . . ?
H(5B) H(3C) 2.875 . . ?
H(5B) H(9B) 3.218 . . ?
H(5B) H(9C) 2.397 . . ?
H(5B) H(5A) 1.592 . . ?
H(5B) H(16) 3.035 . . ?
H(5B) H(17) 3.454 . . ?
H(14A) S(2) 3.268 . . ?
H(14A) O(4) 3.304 . . ?
H(14A) O(5) 2.429 . . ?
H(14A) N(5) 3.128 . . ?
H(14A) N(6) 2.717 . . ?
H(14A) N(7) 3.131 . . ?
H(14A) N(8) 2.739 . . ?
H(14A) C(12) 2.922 . . ?
H(14A) C(13) 2.031 . . ?
H(14A) C(15) 2.034 . . ?
H(14A) C(18) 2.941 . . ?
H(14A) C(19) 3.257 . . ?
H(14A) H(12B) 3.049 . . ?
H(14A) H(12C) 2.541 . . ?
H(14A) H(18B) 2.521 . . ?
H(14A) H(18C) 3.114 . . ?
H(14A) H(14B) 1.595 . . ?
H(14A) H(1) 3.075 . . ?
H(14A) H(19) 2.696 . . ?
H(14B) Cu(1) 3.423 . 1_565 ?
H(14B) F(4) 3.542 . 1_565 ?
H(14B) N(1) 2.873 . 1_565 ?
H(14B) N(5) 3.147 . . ?
H(14B) N(6) 2.692 . . ?
H(14B) N(7) 3.194 . . ?
H(14B) N(8) 2.643 . . ?
H(14B) C(1) 2.955 . 1_565 ?
H(14B) C(12) 2.894 . . ?
H(14B) C(13) 2.031 . . ?
H(14B) C(15) 2.034 . . ?
H(14B) C(18) 2.799 . . ?
H(14B) H(12B) 2.561 . . ?
H(14B) H(12C) 2.970 . . ?
H(14B) H(18B) 2.826 . . ?
H(14B) H(18C) 2.497 . . ?
H(14B) H(14A) 1.595 . . ?
H(14B) H(1) 2.912 . 1_565 ?
H(14B) H(19) 3.567 . 1_565 ?
H(23A) F(1) 3.050 . 4_454 ?
H(23A) O(1) 3.221 . 4_454 ?
H(23A) N(9) 3.231 . . ?
H(23A) N(10) 2.603 . . ?
H(23A) N(11) 3.240 . . ?
H(23A) N(12) 2.608 . . ?
H(23A) C(10) 3.367 . 1_545 ?
H(23A) C(21) 2.713 . . ?
H(23A) C(22) 2.029 . . ?
H(23A) C(24) 2.038 . . ?
H(23A) C(27) 2.674 . . ?
H(23A) H(21A) 3.552 . . ?
H(23A) H(21B) 3.100 . . ?
H(23A) H(21C) 2.133 . . ?
H(23A) H(27B) 2.279 . . ?
H(23A) H(27C) 2.769 . . ?
H(23A) H(23B) 1.596 . . ?
H(23A) H(10) 2.948 . 1_545 ?
H(23B) Cu(1) 2.970 . . ?
H(23B) N(3) 3.357 . . ?
H(23B) N(5) 3.184 . 1_545 ?
H(23B) N(9) 2.633 . . ?
H(23B) N(10) 3.200 . . ?
H(23B) N(11) 3.027 . . ?
H(23B) N(12) 2.836 . . ?
H(23B) C(7) 3.147 . . ?
H(23B) C(10) 2.977 . 1_545 ?
H(23B) C(22) 2.029 . . ?
H(23B) C(24) 2.038 . . ?
H(23B) C(27) 3.142 . . ?
H(23B) H(21C) 3.560 . . ?
H(23B) H(27B) 3.211 . . ?
H(23B) H(27C) 2.839 . . ?
H(23B) H(23A) 1.596 . . ?
H(23B) H(7) 2.513 . . ?
H(23B) H(10) 2.810 . 1_545 ?
H(1) Cu(1) 3.358 . . ?
H(1) S(2) 3.350 . . ?
H(1) F(4) 2.865 . . ?
H(1) O(4) 3.190 . . ?
H(1) O(5) 2.757 . . ?
H(1) N(1) 2.078 . . ?
H(1) N(2) 3.095 . . ?
H(1) N(8) 3.422 . . ?
H(1) C(2) 2.050 . . ?
H(1) C(4) 3.073 . . ?
H(1) C(15) 3.450 . . ?
H(1) C(19) 3.383 . . ?
H(1) C(29) 3.597 . . ?
H(1) H(12B) 3.549 . 1_545 ?
H(1) H(18B) 3.005 . . ?
H(1) H(18C) 3.218 . 1_545 ?
H(1) H(14A) 3.075 . . ?
H(1) H(14B) 2.912 . 1_545 ?
H(1) H(2) 2.470 . . ?
H(1) H(19) 2.620 . . ?
H(2) O(4) 3.518 . . ?
H(2) O(4) 2.560 . 3_667 ?
H(2) N(1) 3.161 . . ?
H(2) N(2) 2.094 . . ?
H(2) C(1) 2.069 . . ?
H(2) C(3) 2.832 . . ?
H(2) C(4) 3.127 . . ?
H(2) C(18) 3.367 . . ?
H(2) H(3A) 2.553 . . ?
H(2) H(3B) 3.467 . . ?
H(2) H(3C) 3.503 . . ?
H(2) H(18A) 3.061 . . ?
H(2) H(18A) 3.596 . 3_667 ?
H(2) H(18B) 2.983 . . ?
H(2) H(18B) 3.199 . 3_667 ?
H(2) H(18C) 3.016 . 1_545 ?
H(2) H(1) 2.470 . . ?
H(7) Cu(1) 3.272 . . ?
H(7) O(2) 2.636 . 2_646 ?
H(7) N(3) 2.085 . . ?
H(7) N(4) 3.093 . . ?
H(7) N(11) 3.312 . . ?
H(7) N(12) 3.176 . . ?
H(7) C(6) 3.072 . . ?
H(7) C(8) 2.044 . . ?
H(7) C(23) 3.164 . . ?
H(7) C(24) 2.929 . . ?
H(7) H(9A) 3.314 . 2_656 ?
H(7) H(27C) 3.146 . . ?
H(7) H(23B) 2.513 . . ?
H(7) H(8) 2.461 . . ?
H(7) H(25) 2.940 . 1_545 ?
H(8) S(1) 3.455 . 2_646 ?
H(8) O(2) 2.932 . 2_646 ?
H(8) O(3) 3.021 . 2_646 ?
H(8) N(3) 3.154 . . ?
H(8) N(4) 2.087 . . ?
H(8) C(6) 3.114 . . ?
H(8) C(7) 2.059 . . ?
H(8) C(9) 2.831 . . ?
H(8) C(9) 3.572 . 2_656 ?
H(8) H(9A) 2.577 . . ?
H(8) H(9A) 3.280 . 2_656 ?
H(8) H(9B) 3.364 . . ?
H(8) H(9B) 3.000 . 2_656 ?
H(8) H(9C) 3.584 . . ?
H(8) H(9C) 3.506 . 2_646 ?
H(8) H(7) 2.461 . . ?
H(8) H(25) 3.237 . 1_545 ?
H(10) Cu(2) 3.355 . . ?
H(10) F(1) 2.508 . 4_464 ?
H(10) F(3) 3.247 . 4_464 ?
H(10) N(5) 2.087 . . ?
H(10) N(6) 3.097 . . ?
H(10) N(10) 3.397 . . ?
H(10) N(11) 3.539 . . ?
H(10) C(11) 2.039 . . ?
H(10) C(13) 3.076 . . ?
H(10) C(21) 3.469 . . ?
H(10) C(22) 3.507 . 1_565 ?
H(10) C(23) 3.230 . 1_565 ?
H(10) C(28) 3.449 . 4_464 ?
H(10) H(21A) 2.985 . . ?
H(10) H(21C) 3.522 . . ?
H(10) H(23A) 2.948 . 1_565 ?
H(10) H(23B) 2.810 . 1_565 ?
H(10) H(11) 2.453 . . ?
H(11) S(2) 3.318 . 2_556 ?
H(11) F(3) 3.395 . 4_464 ?
H(11) F(5) 2.757 . 2_556 ?
H(11) F(6) 3.540 . 2_556 ?
H(11) O(6) 2.370 . 2_556 ?
H(11) N(5) 3.150 . . ?
H(11) N(6) 2.089 . . ?
H(11) N(10) 3.271 . 1_565 ?
H(11) C(10) 2.052 . . ?
H(11) C(12) 2.835 . . ?
H(11) C(13) 3.126 . . ?
H(11) C(20) 3.414 . 1_565 ?
H(11) C(22) 3.595 . 1_565 ?
H(11) C(29) 3.331 . 2_556 ?
H(11) H(12A) 2.562 . . ?
H(11) H(12B) 3.473 . . ?
H(11) H(12C) 3.501 . . ?
H(11) H(21A) 3.435 . . ?
H(11) H(21B) 3.017 . 1_565 ?
H(11) H(10) 2.453 . . ?
H(16) Cu(2) 3.258 . . ?
H(16) O(3) 2.601 . . ?
H(16) N(1) 3.600 . . ?
H(16) N(3) 3.453 . . ?
H(16) N(7) 2.089 . . ?
H(16) N(8) 3.095 . . ?
H(16) C(4) 3.427 . . ?
H(16) C(5) 3.409 . . ?
H(16) C(6) 3.439 . . ?
H(16) C(15) 3.085 . . ?
H(16) C(17) 2.043 . . ?
H(16) H(9B) 3.037 . 1_565 ?
H(16) H(5A) 3.234 . 1_565 ?
H(16) H(5B) 3.035 . . ?
H(16) H(17) 2.455 . . ?
H(17) F(2) 3.505 . . ?
H(17) F(3) 3.113 . . ?
H(17) F(6) 3.155 . 3_667 ?
H(17) O(3) 2.867 . . ?
H(17) N(2) 3.137 . . ?
H(17) N(7) 3.151 . . ?
H(17) N(8) 2.078 . . ?
H(17) C(2) 3.419 . . ?
H(17) C(3) 3.432 . . ?
H(17) C(4) 3.406 . . ?
H(17) C(15) 3.120 . . ?
H(17) C(16) 2.054 . . ?
H(17) C(18) 2.826 . . ?
H(17) H(3B) 2.922 . . ?
H(17) H(3C) 3.448 . 1_565 ?
H(17) H(18A) 2.556 . . ?
H(17) H(18B) 3.508 . . ?
H(17) H(18C) 3.448 . . ?
H(17) H(5A) 2.774 . 1_565 ?
H(17) H(5B) 3.454 . . ?
H(17) H(16) 2.455 . . ?
H(19) Cu(1) 3.198 . . ?
H(19) O(5) 2.291 . . ?
H(19) N(1) 3.570 . . ?
H(19) N(6) 3.543 . 1_545 ?
H(19) N(9) 2.083 . . ?
H(19) N(10) 3.105 . . ?
H(19) C(1) 3.320 . . ?
H(19) C(12) 3.410 . 1_545 ?
H(19) C(13) 3.318 . . ?
H(19) C(14) 3.300 . . ?
H(19) C(20) 2.057 . . ?
H(19) C(22) 3.083 . . ?
H(19) H(12B) 2.679 . 1_545 ?
H(19) H(14A) 2.696 . . ?
H(19) H(14B) 3.567 . 1_545 ?
H(19) H(1) 2.620 . . ?
H(19) H(20) 2.474 . . ?
H(20) F(5) 2.703 . 2_556 ?
H(20) O(6) 3.470 . 2_546 ?
H(20) N(6) 3.431 . . ?
H(20) N(9) 3.156 . . ?
H(20) N(10) 2.087 . . ?
H(20) C(11) 3.386 . . ?
H(20) C(12) 3.426 . 2_546 ?
H(20) C(19) 2.070 . . ?
H(20) C(21) 2.807 . . ?
H(20) C(22) 3.115 . . ?
H(20) H(12A) 3.036 . 2_546 ?
H(20) H(12B) 3.574 . 2_546 ?
H(20) H(12C) 3.598 . . ?
H(20) H(12C) 3.131 . 2_546 ?
H(20) H(21A) 2.770 . . ?
H(20) H(21B) 2.973 . . ?
H(20) H(19) 2.474 . . ?
H(25) Cu(2) 3.087 . . ?
H(25) S(1) 3.513 . 2_656 ?
H(25) O(1) 3.489 . 2_656 ?
H(25) O(2) 2.823 . 2_656 ?
H(25) N(11) 2.080 . . ?
H(25) N(12) 3.096 . . ?
H(25) C(7) 3.247 . 1_565 ?
H(25) C(8) 3.391 . 1_565 ?
H(25) C(9) 3.524 . 2_656 ?
H(25) C(24) 3.073 . . ?
H(25) C(26) 2.049 . . ?
H(25) H(9A) 3.126 . 2_656 ?
H(25) H(9C) 3.005 . 2_656 ?
H(25) H(27C) 3.468 . 1_565 ?
H(25) H(7) 2.940 . 1_565 ?
H(25) H(8) 3.237 . 1_565 ?
H(25) H(26) 2.464 . . ?
H(26) F(1) 3.430 . 2_646 ?
H(26) F(2) 2.974 . 2_646 ?
H(26) O(1) 2.685 . 2_656 ?
H(26) N(11) 3.151 . . ?
H(26) N(12) 2.079 . . ?
H(26) N(12) 3.539 . 3_666 ?
H(26) C(24) 3.112 . . ?
H(26) C(25) 2.062 . . ?
H(26) C(27) 2.840 . . ?
H(26) C(27) 3.195 . 3_666 ?
H(26) H(9C) 3.073 . 2_656 ?
H(26) H(27A) 2.584 . . ?
H(26) H(27A) 3.093 . 3_666 ?
H(26) H(27B) 3.555 . . ?
H(26) H(27B) 2.643 . 3_666 ?
H(26) H(27C) 3.421 . . ?
H(26) H(25) 2.464 . . ?

loop_
_geom_torsion_atom_site_label_1
_geom_torsion_atom_site_label_2
_geom_torsion_atom_site_label_3
_geom_torsion_atom_site_label_4
_geom_torsion_site_symmetry_1
_geom_torsion_site_symmetry_2
_geom_torsion_site_symmetry_3
_geom_torsion_site_symmetry_4
_geom_torsion
_geom_torsion_publ_flag
N(1) Cu(1) N(3) C(6) . . . . -1.1(2) ?
N(1) Cu(1) N(3) C(7) . . . . 174.5(3) ?
N(3) Cu(1) N(1) C(1) . . . . 171.7(2) ?
N(3) Cu(1) N(1) C(4) . . . . 9.0(2) ?
N(1) Cu(1) N(9) C(19) . . . . 5.9(3) ?
N(1) Cu(1) N(9) C(22) . . . . -177.2(2) ?
N(9) Cu(1) N(1) C(1) . . . . -11.5(3) ?
N(9) Cu(1) N(1) C(4) . . . . -174.2(2) ?
N(3) Cu(1) N(9) C(19) . . . . -179.4(2) ?
N(3) Cu(1) N(9) C(22) . . . . -2.5(3) ?
N(9) Cu(1) N(3) C(6) . . . . -176.5(2) ?
N(9) Cu(1) N(3) C(7) . . . . -1.0(4) ?
N(5) Cu(2) N(7) C(15) . . . . 17.9(2) ?
N(5) Cu(2) N(7) C(16) . . . . -170.1(3) ?
N(7) Cu(2) N(5) C(10) . . . . 176.6(3) ?
N(7) Cu(2) N(5) C(13) . . . . -21.6(2) ?
N(5) Cu(2) N(11) C(24) . . . . -80.3(3) ?
N(5) Cu(2) N(11) C(25) . . . . 102.8(2) ?
N(11) Cu(2) N(5) C(10) . . . . 0.8(3) ?
N(11) Cu(2) N(5) C(13) . . . . 162.7(2) ?
N(7) Cu(2) N(11) C(24) . . . . 108.3(3) ?
N(7) Cu(2) N(11) C(25) . . . . -68.6(3) ?
N(11) Cu(2) N(7) C(15) . . . . -169.9(2) ?
N(11) Cu(2) N(7) C(16) . . . . 2.1(4) ?
O(1) S(1) C(28) F(1) . . . . 62.2(3) ?
O(1) S(1) C(28) F(2) . . . . -179.0(3) ?
O(1) S(1) C(28) F(3) . . . . -56.2(3) ?
O(2) S(1) C(28) F(1) . . . . -58.9(3) ?
O(2) S(1) C(28) F(2) . . . . 59.9(3) ?
O(2) S(1) C(28) F(3) . . . . -177.2(2) ?
O(3) S(1) C(28) F(1) . . . . -178.0(3) ?
O(3) S(1) C(28) F(2) . . . . -59.1(4) ?
O(3) S(1) C(28) F(3) . . . . 63.7(3) ?
O(4) S(2) C(29) F(4) . . . . -55.1(3) ?
O(4) S(2) C(29) F(5) . . . . -175.5(3) ?
O(4) S(2) C(29) F(6) . . . . 64.7(3) ?
O(5) S(2) C(29) F(4) . . . . 64.0(3) ?
O(5) S(2) C(29) F(5) . . . . -56.5(4) ?
O(5) S(2) C(29) F(6) . . . . -176.3(2) ?
O(6) S(2) C(29) F(4) . . . . -175.9(3) ?
O(6) S(2) C(29) F(5) . . . . 63.7(4) ?
O(6) S(2) C(29) F(6) . . . . -56.1(3) ?
Cu(1) N(1) C(1) C(2) . . . . -165.4(2) ?
Cu(1) N(1) C(4) N(2) . . . . 167.0(2) ?
Cu(1) N(1) C(4) C(5) . . . . -11.9(4) ?
C(1) N(1) C(4) N(2) . . . . 0.6(3) ?
C(1) N(1) C(4) C(5) . . . . -178.4(3) ?
C(4) N(1) C(1) C(2) . . . . -0.5(3) ?
C(3) N(2) C(2) C(1) . . . . 177.6(3) ?
C(2) N(2) C(4) N(1) . . . . -0.4(3) ?
C(2) N(2) C(4) C(5) . . . . 178.7(3) ?
C(4) N(2) C(2) C(1) . . . . 0.0(3) ?
C(3) N(2) C(4) N(1) . . . . -178.0(3) ?
C(3) N(2) C(4) C(5) . . . . 1.1(5) ?
Cu(1) N(3) C(6) N(4) . . . . 176.7(2) ?
Cu(1) N(3) C(6) C(5) . . . . -5.6(5) ?
Cu(1) N(3) C(7) C(8) . . . . -176.2(2) ?
C(6) N(3) C(7) C(8) . . . . 0.0(3) ?
C(7) N(3) C(6) N(4) . . . . 0.3(4) ?
C(7) N(3) C(6) C(5) . . . . 178.0(3) ?
C(6) N(4) C(8) C(7) . . . . 0.4(4) ?
C(8) N(4) C(6) N(3) . . . . -0.4(4) ?
C(8) N(4) C(6) C(5) . . . . -178.3(3) ?
C(9) N(4) C(6) N(3) . . . . 179.7(3) ?
C(9) N(4) C(6) C(5) . . . . 1.8(5) ?
C(9) N(4) C(8) C(7) . . . . -179.7(3) ?
Cu(2) N(5) C(10) C(11) . . . . 163.8(2) ?
Cu(2) N(5) C(13) N(6) . . . . -165.2(2) ?
Cu(2) N(5) C(13) C(14) . . . . 14.8(4) ?
C(10) N(5) C(13) N(6) . . . . 0.4(3) ?
C(10) N(5) C(13) C(14) . . . . -179.6(3) ?
C(13) N(5) C(10) C(11) . . . . -0.3(4) ?
C(12) N(6) C(11) C(10) . . . . -178.1(3) ?
C(11) N(6) C(13) N(5) . . . . -0.3(3) ?
C(11) N(6) C(13) C(14) . . . . 179.7(3) ?
C(13) N(6) C(11) C(10) . . . . 0.1(3) ?
C(12) N(6) C(13) N(5) . . . . 177.9(3) ?
C(12) N(6) C(13) C(14) . . . . -2.2(5) ?
Cu(2) N(7) C(15) N(8) . . . . 173.6(2) ?
Cu(2) N(7) C(15) C(14) . . . . -7.2(5) ?
Cu(2) N(7) C(16) C(17) . . . . -172.7(2) ?
C(15) N(7) C(16) C(17) . . . . 0.4(4) ?
C(16) N(7) C(15) N(8) . . . . 0.0(3) ?
C(16) N(7) C(15) C(14) . . . . 179.2(3) ?
C(15) N(8) C(17) C(16) . . . . 0.6(4) ?
C(17) N(8) C(15) N(7) . . . . -0.4(4) ?
C(17) N(8) C(15) C(14) . . . . -179.7(3) ?
C(18) N(8) C(15) N(7) . . . . -176.3(3) ?
C(18) N(8) C(15) C(14) . . . . 4.4(5) ?
C(18) N(8) C(17) C(16) . . . . 176.5(3) ?
Cu(1) N(9) C(19) C(20) . . . . 178.1(2) ?
Cu(1) N(9) C(22) N(10) . . . . -177.9(2) ?
Cu(1) N(9) C(22) C(23) . . . . 6.2(4) ?
C(19) N(9) C(22) N(10) . . . . -0.5(3) ?
C(19) N(9) C(22) C(23) . . . . -176.4(3) ?
C(22) N(9) C(19) C(20) . . . . 0.8(3) ?
C(21) N(10) C(20) C(19) . . . . 178.7(3) ?
C(20) N(10) C(22) N(9) . . . . 0.0(3) ?
C(20) N(10) C(22) C(23) . . . . 175.9(3) ?
C(22) N(10) C(20) C(19) . . . . 0.5(3) ?
C(21) N(10) C(22) N(9) . . . . -178.1(3) ?
C(21) N(10) C(22) C(23) . . . . -2.2(5) ?
Cu(2) N(11) C(24) N(12) . . . . -177.3(2) ?
Cu(2) N(11) C(24) C(23) . . . . -1.0(5) ?
Cu(2) N(11) C(25) C(26) . . . . 176.7(2) ?
C(24) N(11) C(25) C(26) . . . . -0.9(3) ?
C(25) N(11) C(24) N(12) . . . . 0.0(3) ?
C(25) N(11) C(24) C(23) . . . . 176.2(3) ?
C(24) N(12) C(26) C(25) . . . . -1.4(4) ?
C(26) N(12) C(24) N(11) . . . . 0.9(3) ?
C(26) N(12) C(24) C(23) . . . . -175.7(2) ?
C(27) N(12) C(24) N(11) . . . . 177.4(3) ?
C(27) N(12) C(24) C(23) . . . . 0.9(4) ?
C(27) N(12) C(26) C(25) . . . . -177.9(3) ?
N(1) C(1) C(2) N(2) . . . . 0.3(4) ?
N(1) C(4) C(5) C(6) . . . . 4.6(5) ?
N(2) C(4) C(5) C(6) . . . . -174.2(3) ?
C(4) C(5) C(6) N(3) . . . . 5.5(5) ?
C(4) C(5) C(6) N(4) . . . . -177.0(3) ?
N(3) C(7) C(8) N(4) . . . . -0.2(3) ?
N(5) C(10) C(11) N(6) . . . . 0.1(3) ?
N(5) C(13) C(14) C(15) . . . . 2.1(5) ?
N(6) C(13) C(14) C(15) . . . . -177.9(2) ?
C(13) C(14) C(15) N(7) . . . . -7.0(5) ?
C(13) C(14) C(15) N(8) . . . . 172.1(3) ?
N(7) C(16) C(17) N(8) . . . . -0.6(4) ?
N(9) C(19) C(20) N(10) . . . . -0.8(3) ?
N(9) C(22) C(23) C(24) . . . . -84.8(3) ?
N(10) C(22) C(23) C(24) . . . . 99.9(3) ?
C(22) C(23) C(24) N(11) . . . . 23.6(4) ?
C(22) C(23) C(24) N(12) . . . . -160.4(2) ?
N(11) C(25) C(26) N(12) . . . . 1.4(4) ?
